data_4080262
loop_
_publ_author_name
'Dulong, Florian'
'Thu\'ery, Pierre'
'Ephritikhine, Michel'
'Cantat, Thibault'

_publ_section_title
;
 Synthesis ofN-Aryloxy-\b-diketiminate Ligands and Coordination to
 Zirconium, Ytterbium, Thorium, and Uranium
;
_journal_issue 5
_journal_name_full Organometallics
_journal_page_first 1328
_journal_paper_doi 10.1021/om3010355
_journal_volume 32
_journal_year 2013
_chemical_formula_sum 'C90 H108 Cl4 N4 O2 Zr2'
_chemical_formula_weight 1602.04
_space_group_IT_number 2
_symmetry_cell_setting triclinic
_symmetry_space_group_name_Hall '-P 1'
_symmetry_space_group_name_H-M 'P -1'
_atom_sites_solution_hydrogens geom
_atom_sites_solution_primary direct
_atom_sites_solution_secondary difmap
_audit_creation_method SHELXL-97
_cell_angle_alpha 89.401(3)
_cell_angle_beta 80.627(3)
_cell_angle_gamma 65.259(4)
_cell_formula_units_Z 4
_cell_length_a 17.4358(9)
_cell_length_b 17.4360(12)
_cell_length_c 32.131(2)
_cell_measurement_reflns_used 292190
_cell_measurement_temperature 150(2)
_cell_measurement_theta_max 25.68
_cell_measurement_theta_min 2.93
_cell_volume 8734.9(10)
_computing_cell_refinement 'HKL2000 (Otwinowski & Minor, 1997)'
_computing_data_collection 'COLLECT (Nonius, 1998)'
_computing_data_reduction 'HKL2000 (Otwinowski & Minor, 1997)'
_computing_molecular_graphics 'SHELXTL (Sheldrick, 2008)'
_computing_publication_material 'SHELXTL (Sheldrick, 2008); PLATON (Spek, 2003)'
_computing_structure_refinement 'SHELXL-97 (Sheldrick, 2008)'
_computing_structure_solution 'SHELXS-97 (Sheldrick, 2008)'
_diffrn_ambient_temperature 150(2)
_diffrn_measured_fraction_theta_full 0.998
_diffrn_measured_fraction_theta_max 0.998
_diffrn_measurement_device_type 'Nonius Kappa-CCD area-detector diffractometer'
_diffrn_measurement_method 'two \f and nine \w scans with 2\% steps (731 frames)'
_diffrn_radiation_monochromator graphite
_diffrn_radiation_source 'fine-focus sealed tube'
_diffrn_radiation_type MoK\a
_diffrn_radiation_wavelength 0.71073
_diffrn_reflns_av_R_equivalents 0.0790
_diffrn_reflns_av_sigmaI/netI 0.0994
_diffrn_reflns_limit_h_max 21
_diffrn_reflns_limit_h_min -21
_diffrn_reflns_limit_k_max 21
_diffrn_reflns_limit_k_min -21
_diffrn_reflns_limit_l_max 39
_diffrn_reflns_limit_l_min -39
_diffrn_reflns_number 292190
_diffrn_reflns_theta_full 25.68
_diffrn_reflns_theta_max 25.68
_diffrn_reflns_theta_min 2.93
_diffrn_standards_decay_% 0
_diffrn_standards_interval_time 0
_diffrn_standards_number 0
_exptl_absorpt_coefficient_mu 0.407
_exptl_absorpt_correction_T_max 0.941
_exptl_absorpt_correction_T_min 0.755
_exptl_absorpt_correction_type multi-scan
_exptl_absorpt_process_details 'SCALEPACK (Otwinowski & Minor, 1997)'
_exptl_crystal_colour 'translucent light yellow'
_exptl_crystal_density_diffrn 1.218
_exptl_crystal_density_method 'not measured'
_exptl_crystal_description irregular
_exptl_crystal_F_000 3360
_exptl_crystal_size_max 0.24
_exptl_crystal_size_mid 0.20
_exptl_crystal_size_min 0.15
_refine_diff_density_max 1.330
_refine_diff_density_min -0.499
_refine_diff_density_rms 0.089
_refine_ls_extinction_method none
_refine_ls_goodness_of_fit_ref 1.026
_refine_ls_hydrogen_treatment constr
_refine_ls_matrix_type full
_refine_ls_number_parameters 1853
_refine_ls_number_reflns 33105
_refine_ls_number_restraints 230
_refine_ls_restrained_S_all 1.033
_refine_ls_R_factor_all 0.1180
_refine_ls_R_factor_gt 0.0725
_refine_ls_shift/su_max 0.001
_refine_ls_shift/su_mean 0.000
_refine_ls_structure_factor_coef Fsqd
_refine_ls_weighting_details 'calc w=1/[\s^2^(Fo^2^)+(0.1040P)^2^+13.0861P] where P=(Fo^2^+2Fc^2^)/3'
_refine_ls_weighting_scheme calc
_refine_ls_wR_factor_gt 0.2042
_refine_ls_wR_factor_ref 0.2247
_reflns_number_gt 20664
_reflns_number_total 33105
_reflns_threshold_expression >2sigma(I)
_cod_data_source_file om3010355_si_002.cif
_cod_data_source_block 12a
_cod_database_code 4080262

loop_
_symmetry_equiv_pos_as_xyz
'x, y, z'
'-x, -y, -z'

loop_
_atom_site_label
_atom_site_type_symbol
_atom_site_fract_x
_atom_site_fract_y
_atom_site_fract_z
_atom_site_U_iso_or_equiv
_atom_site_adp_type
_atom_site_occupancy
_atom_site_symmetry_multiplicity
_atom_site_calc_flag
_atom_site_refinement_flags
_atom_site_disorder_assembly
_atom_site_disorder_group
Zr1 Zr 0.03236(3) -0.13010(3) 0.176916(17) 0.04455(15) Uani 1 1 d . . .
Zr2 Zr 0.08859(4) 0.00441(3) 0.111637(17) 0.04529(15) Uani 1 1 d . . .
Zr3 Zr 0.03451(4) 0.37052(3) 0.313828(17) 0.04413(15) Uani 1 1 d . . .
Zr4 Zr 0.05443(3) 0.51497(3) 0.378128(16) 0.04148(15) Uani 1 1 d . . .
Cl1 Cl -0.00372(10) -0.11417(9) 0.10463(5) 0.0536(4) Uani 1 1 d . . .
Cl2 Cl -0.00787(10) -0.09149(10) 0.25186(5) 0.0593(4) Uani 1 1 d . . .
Cl3 Cl 0.17403(10) -0.08597(9) 0.04992(5) 0.0570(4) Uani 1 1 d . . .
Cl4 Cl 0.16427(10) 0.04833(9) 0.15550(5) 0.0533(4) Uani 1 1 d . . .
Cl5 Cl -0.00352(11) 0.40427(10) 0.24495(5) 0.0615(4) Uani 1 1 d . . .
Cl6 Cl -0.00925(9) 0.38556(9) 0.39332(4) 0.0495(3) Uani 1 1 d . . .
Cl7 Cl 0.12671(10) 0.57434(9) 0.32628(4) 0.0517(3) Uani 1 1 d . . .
Cl8 Cl 0.14867(9) 0.42805(9) 0.42437(4) 0.0502(3) Uani 1 1 d . . .
O1 O 0.1408(2) -0.1142(2) 0.14531(11) 0.0449(9) Uani 1 1 d . . .
O2 O 0.0017(2) 0.0047(2) 0.17020(11) 0.0452(9) Uani 1 1 d . . .
O3 O 0.1293(2) 0.4010(2) 0.33197(11) 0.0444(9) Uani 1 1 d . . .
O4 O -0.0168(2) 0.5066(2) 0.32774(11) 0.0437(9) Uani 1 1 d . . .
N1 N 0.1421(3) -0.2431(3) 0.18279(15) 0.0475(11) Uani 1 1 d . . .
N2 N -0.0288(3) -0.2210(3) 0.18231(15) 0.0495(11) Uani 1 1 d . . .
N3 N -0.0379(3) 0.0823(3) 0.10321(15) 0.0476(11) Uani 1 1 d . . .
N4 N 0.1002(3) 0.1104(3) 0.07010(15) 0.0554(13) Uani 1 1 d . . .
N5 N 0.1553(3) 0.2684(3) 0.28939(14) 0.0482(11) Uani 1 1 d . . .
N6 N -0.0032(3) 0.2636(3) 0.31864(15) 0.0494(12) Uani 1 1 d . . .
N7 N -0.0778(3) 0.5846(3) 0.40141(14) 0.0444(11) Uani 1 1 d . . .
N8 N 0.0472(3) 0.6253(3) 0.42046(14) 0.0480(11) Uani 1 1 d . . .
C1 C 0.2214(3) -0.1808(3) 0.14134(17) 0.0442(13) Uani 1 1 d . . .
C2 C 0.2231(3) -0.2521(3) 0.16116(17) 0.0452(13) Uani 1 1 d . . .
C3 C 0.2990(4) -0.3249(4) 0.1572(2) 0.0551(15) Uani 1 1 d . . .
H3 H 0.2987 -0.3743 0.1682 0.066 Uiso 1 1 calc R . .
C4 C 0.3759(4) -0.3245(4) 0.13654(19) 0.0554(15) Uani 1 1 d . . .
C5 C 0.3733(4) -0.2501(4) 0.1192(2) 0.0573(16) Uani 1 1 d . . .
H5 H 0.4240 -0.2479 0.1061 0.069 Uiso 1 1 calc R . .
C6 C 0.2958(4) -0.1788(4) 0.12116(19) 0.0538(15) Uani 1 1 d . . .
H6 H 0.2947 -0.1300 0.1088 0.065 Uiso 1 1 calc R . .
C7 C 0.4601(4) -0.4036(4) 0.1350(2) 0.0672(18) Uani 1 1 d . . .
C8 C 0.4645(5) -0.4693(5) 0.1022(3) 0.100(3) Uani 1 1 d . . .
H8A H 0.5178 -0.5187 0.1006 0.150 Uiso 1 1 calc R . .
H8B H 0.4608 -0.4458 0.0751 0.150 Uiso 1 1 calc R . .
H8C H 0.4177 -0.4848 0.1105 0.150 Uiso 1 1 calc R . .
C9 C 0.4628(5) -0.4414(6) 0.1776(3) 0.103(3) Uani 1 1 d . . .
H9A H 0.4210 -0.4644 0.1828 0.154 Uiso 1 1 calc R . .
H9B H 0.4501 -0.3982 0.1992 0.154 Uiso 1 1 calc R . .
H9C H 0.5189 -0.4855 0.1777 0.154 Uiso 1 1 calc R . .
C10 C 0.5387(5) -0.3853(5) 0.1227(3) 0.089(2) Uani 1 1 d . . .
H10A H 0.5897 -0.4365 0.1224 0.133 Uiso 1 1 calc R . .
H10B H 0.5370 -0.3441 0.1428 0.133 Uiso 1 1 calc R . .
H10C H 0.5388 -0.3637 0.0951 0.133 Uiso 1 1 calc R . .
C11 C 0.1336(4) -0.2872(4) 0.21786(19) 0.0526(15) Uani 1 1 d . . .
C12 C 0.0602(4) -0.2973(4) 0.2314(2) 0.0558(15) Uani 1 1 d . . .
H12 H 0.0573 -0.3209 0.2574 0.067 Uiso 1 1 calc R . .
C13 C -0.0111(4) -0.2773(4) 0.21194(19) 0.0509(14) Uani 1 1 d . . .
C14 C 0.2034(4) -0.3209(5) 0.2446(2) 0.0697(19) Uani 1 1 d . . .
H14A H 0.1778 -0.3104 0.2740 0.105 Uiso 1 1 calc R . .
H14B H 0.2407 -0.2929 0.2386 0.105 Uiso 1 1 calc R . .
H14C H 0.2359 -0.3806 0.2382 0.105 Uiso 1 1 calc R . .
C15 C -0.0688(5) -0.3223(4) 0.2260(2) 0.0656(18) Uani 1 1 d . . .
H15A H -0.1185 -0.2992 0.2127 0.098 Uiso 1 1 calc R . .
H15B H -0.0863 -0.3142 0.2562 0.098 Uiso 1 1 calc R . .
H15C H -0.0378 -0.3816 0.2181 0.098 Uiso 1 1 calc R . .
C16 C -0.0894(4) -0.2209(4) 0.15617(19) 0.0524(15) Uani 1 1 d . . .
C17 C -0.0636(4) -0.2866(4) 0.1250(2) 0.0576(16) Uani 1 1 d . . .
C18 C -0.1201(5) -0.2820(5) 0.0987(2) 0.0668(18) Uani 1 1 d . . .
H18 H -0.1044 -0.3250 0.0779 0.080 Uiso 1 1 calc R . .
C19 C -0.1993(5) -0.2148(5) 0.1027(2) 0.0682(18) Uani 1 1 d . . .
H19 H -0.2365 -0.2125 0.0845 0.082 Uiso 1 1 calc R . .
C20 C -0.2234(5) -0.1523(5) 0.1329(2) 0.0681(18) Uani 1 1 d . . .
H20 H -0.2777 -0.1080 0.1356 0.082 Uiso 1 1 calc R . .
C21 C -0.1702(4) -0.1522(4) 0.1597(2) 0.0604(16) Uani 1 1 d . . .
C22 C 0.0256(4) -0.3607(4) 0.1174(2) 0.0641(17) Uani 1 1 d . . .
H22 H 0.0563 -0.3555 0.1394 0.077 Uiso 1 1 calc R . .
C23 C 0.0759(6) -0.3569(5) 0.0753(3) 0.101(3) Uani 1 1 d . . .
H23A H 0.0470 -0.3616 0.0531 0.151 Uiso 1 1 calc R . .
H23B H 0.1322 -0.4026 0.0716 0.151 Uiso 1 1 calc R . .
H23C H 0.0806 -0.3039 0.0743 0.151 Uiso 1 1 calc R . .
C24 C 0.0214(5) -0.4473(5) 0.1203(3) 0.083(2) Uani 1 1 d . . .
H24A H -0.0035 -0.4523 0.1485 0.125 Uiso 1 1 calc R . .
H24B H 0.0783 -0.4917 0.1133 0.125 Uiso 1 1 calc R . .
H24C H -0.0131 -0.4517 0.1008 0.125 Uiso 1 1 calc R . .
C25 C -0.1997(5) -0.0802(5) 0.1929(3) 0.090(3) Uani 1 1 d . . .
H25 H -0.1484 -0.0734 0.1972 0.108 Uiso 1 1 calc R . .
C26 C -0.2361(8) -0.1014(7) 0.2343(4) 0.145(5) Uani 1 1 d . . .
H26A H -0.2525 -0.0555 0.2550 0.217 Uiso 1 1 calc R . .
H26B H -0.1938 -0.1518 0.2433 0.217 Uiso 1 1 calc R . .
H26C H -0.2856 -0.1106 0.2313 0.217 Uiso 1 1 calc R . .
C27 C -0.2606(5) 0.0038(5) 0.1792(4) 0.118(4) Uani 1 1 d . . .
H27A H -0.3158 0.0036 0.1798 0.177 Uiso 1 1 calc R . .
H27B H -0.2384 0.0120 0.1510 0.177 Uiso 1 1 calc R . .
H27C H -0.2663 0.0489 0.1980 0.177 Uiso 1 1 calc R . .
C28 C -0.0793(4) 0.0685(3) 0.17521(18) 0.0478(14) Uani 1 1 d . . .
C29 C -0.1022(4) 0.1097(3) 0.13853(19) 0.0501(14) Uani 1 1 d . . .
C30 C -0.1810(4) 0.1795(4) 0.1418(2) 0.0578(16) Uani 1 1 d . . .
H30 H -0.1961 0.2073 0.1175 0.069 Uiso 1 1 calc R . .
C31 C -0.2373(4) 0.2090(4) 0.1792(2) 0.0614(17) Uani 1 1 d . . .
C32 C -0.2139(4) 0.1667(4) 0.2152(2) 0.0603(17) Uani 1 1 d . . .
H32 H -0.2511 0.1853 0.2409 0.072 Uiso 1 1 calc R . .
C33 C -0.1339(4) 0.0955(4) 0.2131(2) 0.0522(15) Uani 1 1 d . . .
H33 H -0.1187 0.0675 0.2373 0.063 Uiso 1 1 calc R . .
C34 C -0.3202(5) 0.2881(5) 0.1801(2) 0.082(2) Uani 1 1 d D . .
C35 C -0.2955(7) 0.3624(6) 0.1642(5) 0.156(5) Uani 1 1 d . . .
H35A H -0.2564 0.3443 0.1377 0.234 Uiso 1 1 calc R . .
H35B H -0.2688 0.3770 0.1847 0.234 Uiso 1 1 calc R . .
H35C H -0.3464 0.4109 0.1604 0.234 Uiso 1 1 calc R . .
C36 C -0.3707(5) 0.2801(7) 0.1489(3) 0.123(4) Uani 1 1 d D . .
H36A H -0.3925 0.2390 0.1575 0.185 Uiso 1 1 calc R . .
H36B H -0.3347 0.2622 0.1216 0.185 Uiso 1 1 calc R . .
H36C H -0.4178 0.3338 0.1474 0.185 Uiso 1 1 calc R . .
C37 C -0.3693(7) 0.3213(7) 0.2234(3) 0.137(4) Uani 1 1 d DU . .
H37A H -0.4093 0.3792 0.2226 0.206 Uiso 1 1 calc R . .
H37B H -0.3303 0.3180 0.2420 0.206 Uiso 1 1 calc R . .
H37C H -0.3999 0.2881 0.2335 0.206 Uiso 1 1 calc R . .
C38 C -0.0539(4) 0.0873(3) 0.06255(19) 0.0521(15) Uani 1 1 d . . .
C39 C 0.0007(4) 0.0989(4) 0.03071(19) 0.0591(17) Uani 1 1 d . . .
H39 H -0.0034 0.0873 0.0032 0.071 Uiso 1 1 calc R . .
C40 C 0.0631(4) 0.1270(4) 0.03630(19) 0.0596(17) Uani 1 1 d . . .
C41 C -0.1323(4) 0.0780(4) 0.0542(2) 0.072(2) Uani 1 1 d . . .
H41A H -0.1777 0.1330 0.0530 0.107 Uiso 1 1 calc R . .
H41B H -0.1502 0.0489 0.0765 0.107 Uiso 1 1 calc R . .
H41C H -0.1189 0.0462 0.0278 0.107 Uiso 1 1 calc R . .
C42 C 0.0790(6) 0.1845(5) 0.0039(2) 0.085(2) Uani 1 1 d . . .
H42A H 0.0282 0.2364 0.0055 0.128 Uiso 1 1 calc R . .
H42B H 0.0934 0.1571 -0.0239 0.128 Uiso 1 1 calc R . .
H42C H 0.1256 0.1964 0.0094 0.128 Uiso 1 1 calc R . .
C43 C 0.1417(5) 0.1621(4) 0.0806(2) 0.0613(17) Uani 1 1 d . . .
C44 C 0.0910(5) 0.2385(4) 0.1052(2) 0.0681(19) Uani 1 1 d . . .
C45 C 0.1329(6) 0.2845(5) 0.1188(3) 0.080(2) Uani 1 1 d . . .
H45 H 0.1008 0.3351 0.1349 0.097 Uiso 1 1 calc R . .
C46 C 0.2201(7) 0.2564(6) 0.1088(3) 0.095(3) Uani 1 1 d . . .
H46 H 0.2465 0.2875 0.1186 0.113 Uiso 1 1 calc R . .
C47 C 0.2688(6) 0.1824(6) 0.0843(3) 0.084(2) Uani 1 1 d . . .
H47 H 0.3279 0.1648 0.0778 0.101 Uiso 1 1 calc R . .
C48 C 0.2332(5) 0.1333(5) 0.0689(2) 0.071(2) Uani 1 1 d . . .
C49 C -0.0046(5) 0.2693(4) 0.1177(2) 0.0661(18) Uani 1 1 d . . .
H49 H -0.0218 0.2336 0.1015 0.079 Uiso 1 1 calc R . .
C50 C -0.0549(7) 0.3613(5) 0.1072(3) 0.110(3) Uani 1 1 d . . .
H50A H -0.0401 0.3982 0.1229 0.166 Uiso 1 1 calc R . .
H50B H -0.1153 0.3766 0.1147 0.166 Uiso 1 1 calc R . .
H50C H -0.0408 0.3667 0.0775 0.166 Uiso 1 1 calc R . .
C51 C -0.0321(5) 0.2604(5) 0.1656(2) 0.080(2) Uani 1 1 d . . .
H51A H -0.0071 0.2018 0.1716 0.120 Uiso 1 1 calc R . .
H51B H -0.0935 0.2822 0.1723 0.120 Uiso 1 1 calc R . .
H51C H -0.0128 0.2918 0.1823 0.120 Uiso 1 1 calc R . .
C52 C 0.2878(5) 0.0533(5) 0.0418(3) 0.080(2) Uani 1 1 d . . .
H52 H 0.2507 0.0258 0.0373 0.097 Uiso 1 1 calc R . .
C53 C 0.3249(6) 0.0729(6) -0.0025(3) 0.110(3) Uani 1 1 d . . .
H53A H 0.2789 0.1119 -0.0153 0.164 Uiso 1 1 calc R . .
H53B H 0.3548 0.0214 -0.0201 0.164 Uiso 1 1 calc R . .
H53C H 0.3639 0.0974 0.0007 0.164 Uiso 1 1 calc R . .
C54 C 0.3598(5) -0.0090(6) 0.0621(3) 0.106(3) Uani 1 1 d . . .
H54A H 0.3964 0.0167 0.0678 0.159 Uiso 1 1 calc R . .
H54B H 0.3924 -0.0586 0.0434 0.159 Uiso 1 1 calc R . .
H54C H 0.3361 -0.0247 0.0882 0.159 Uiso 1 1 calc R . .
C55 C 0.2153(4) 0.3440(4) 0.32261(17) 0.0457(13) Uani 1 1 d . . .
C56 C 0.2300(4) 0.2706(4) 0.29984(18) 0.0510(14) Uani 1 1 d . . .
C57 C 0.3129(4) 0.2073(4) 0.2919(2) 0.0618(17) Uani 1 1 d . . .
H57 H 0.3230 0.1558 0.2788 0.074 Uiso 1 1 calc R . .
C58 C 0.3817(4) 0.2193(4) 0.3030(2) 0.0666(18) Uani 1 1 d . . .
C59 C 0.3633(4) 0.2951(4) 0.3239(2) 0.0568(16) Uani 1 1 d . . .
H59 H 0.4080 0.3049 0.3312 0.068 Uiso 1 1 calc R . .
C60 C 0.2806(4) 0.3568(4) 0.33433(18) 0.0526(15) Uani 1 1 d . . .
H60 H 0.2696 0.4068 0.3492 0.063 Uiso 1 1 calc R . .
C61 C 0.4741(5) 0.1524(5) 0.2895(3) 0.092(3) Uani 1 1 d . . .
C62 C 0.4966(7) 0.1447(8) 0.2400(4) 0.147(4) Uani 1 1 d U . .
H62A H 0.5049 0.1934 0.2303 0.221 Uiso 1 1 calc R . .
H62B H 0.4505 0.1416 0.2285 0.221 Uiso 1 1 calc R . .
H62C H 0.5483 0.0945 0.2310 0.221 Uiso 1 1 calc R . .
C63 C 0.4816(7) 0.0667(7) 0.3032(4) 0.140(4) Uani 1 1 d U . .
H63A H 0.5407 0.0268 0.2977 0.210 Uiso 1 1 calc R . .
H63B H 0.4491 0.0481 0.2877 0.210 Uiso 1 1 calc R . .
H63C H 0.4596 0.0709 0.3329 0.210 Uiso 1 1 calc R . .
C64 C 0.5399(5) 0.1718(6) 0.3070(3) 0.103(3) Uani 1 1 d . . .
H64A H 0.5337 0.2276 0.3001 0.154 Uiso 1 1 calc R . .
H64B H 0.5965 0.1312 0.2949 0.154 Uiso 1 1 calc R . .
H64C H 0.5314 0.1690 0.3372 0.154 Uiso 1 1 calc R . .
C65 C 0.1570(4) 0.2198(4) 0.25628(19) 0.0545(15) Uani 1 1 d . . .
C66 C 0.0908(4) 0.1980(4) 0.25405(19) 0.0563(16) Uani 1 1 d . . .
H66 H 0.0918 0.1742 0.2281 0.068 Uiso 1 1 calc R . .
C67 C 0.0212(4) 0.2070(4) 0.28602(19) 0.0528(15) Uani 1 1 d . . .
C68 C 0.2301(4) 0.1916(5) 0.2185(2) 0.073(2) Uani 1 1 d . . .
H68A H 0.2576 0.2294 0.2170 0.109 Uiso 1 1 calc R . .
H68B H 0.2078 0.1926 0.1930 0.109 Uiso 1 1 calc R . .
H68C H 0.2711 0.1353 0.2218 0.109 Uiso 1 1 calc R . .
C69 C -0.0218(5) 0.1495(4) 0.2822(2) 0.0693(19) Uani 1 1 d . . .
H69A H 0.0036 0.1002 0.2975 0.104 Uiso 1 1 calc R . .
H69B H -0.0148 0.1328 0.2529 0.104 Uiso 1 1 calc R . .
H69C H -0.0818 0.1787 0.2936 0.104 Uiso 1 1 calc R . .
C70 C -0.0558(4) 0.2509(4) 0.35602(19) 0.0538(15) Uani 1 1 d . . .
C71 C -0.0174(5) 0.1843(4) 0.3809(2) 0.0608(16) Uani 1 1 d . . .
C72 C -0.0664(5) 0.1751(5) 0.4173(2) 0.078(2) Uani 1 1 d . . .
H72 H -0.0416 0.1321 0.4348 0.093 Uiso 1 1 calc R . .
C73 C -0.1535(6) 0.2304(5) 0.4279(3) 0.084(2) Uani 1 1 d . . .
H73 H -0.1866 0.2221 0.4517 0.101 Uiso 1 1 calc R . .
C74 C -0.1905(5) 0.2966(5) 0.4036(2) 0.0733(19) Uani 1 1 d . . .
H74 H -0.2479 0.3338 0.4116 0.088 Uiso 1 1 calc R . .
C75 C -0.1423(4) 0.3086(4) 0.3669(2) 0.0570(15) Uani 1 1 d . . .
C76 C 0.0760(5) 0.1253(4) 0.3720(2) 0.0683(18) Uani 1 1 d . . .
H76 H 0.0990 0.1342 0.3433 0.082 Uiso 1 1 calc R . .
C77 C 0.1252(6) 0.1450(5) 0.4019(3) 0.093(3) Uani 1 1 d . . .
H77A H 0.1159 0.2032 0.4004 0.139 Uiso 1 1 calc R . .
H77B H 0.1853 0.1093 0.3938 0.139 Uiso 1 1 calc R . .
H77C H 0.1056 0.1350 0.4302 0.139 Uiso 1 1 calc R . .
C78 C 0.0922(6) 0.0308(4) 0.3728(3) 0.084(2) Uani 1 1 d . . .
H78A H 0.0742 0.0188 0.4010 0.126 Uiso 1 1 calc R . .
H78B H 0.1522 -0.0042 0.3638 0.126 Uiso 1 1 calc R . .
H78C H 0.0601 0.0195 0.3540 0.126 Uiso 1 1 calc R . .
C79 C -0.1849(4) 0.3824(4) 0.3404(2) 0.0661(18) Uani 1 1 d . . .
H79 H -0.1402 0.4001 0.3279 0.079 Uiso 1 1 calc R . .
C80 C -0.2557(5) 0.4594(5) 0.3655(3) 0.083(2) Uani 1 1 d . . .
H80A H -0.3041 0.4473 0.3757 0.125 Uiso 1 1 calc R . .
H80B H -0.2724 0.5062 0.3478 0.125 Uiso 1 1 calc R . .
H80C H -0.2354 0.4735 0.3891 0.125 Uiso 1 1 calc R . .
C81 C -0.2154(6) 0.3560(6) 0.3036(3) 0.105(3) Uani 1 1 d . . .
H81A H -0.1681 0.3105 0.2866 0.158 Uiso 1 1 calc R . .
H81B H -0.2383 0.4033 0.2866 0.158 Uiso 1 1 calc R . .
H81C H -0.2592 0.3376 0.3143 0.158 Uiso 1 1 calc R . .
C82 C -0.1035(3) 0.5628(3) 0.33330(17) 0.0424(12) Uani 1 1 d . . .
C83 C -0.1375(4) 0.6047(3) 0.37348(18) 0.0464(13) Uani 1 1 d . . .
C84 C -0.2207(4) 0.6679(4) 0.38153(19) 0.0506(14) Uani 1 1 d . . .
H84 H -0.2424 0.6970 0.4079 0.061 Uiso 1 1 calc R . .
C85 C -0.2721(4) 0.6880(4) 0.3502(2) 0.0522(14) Uani 1 1 d . A .
C86 C -0.2360(4) 0.6426(4) 0.31108(19) 0.0520(15) Uani 1 1 d . . .
H86 H -0.2691 0.6544 0.2899 0.062 Uiso 1 1 calc R . .
C87 C -0.1518(4) 0.5800(4) 0.30259(18) 0.0486(14) Uani 1 1 d . . .
H87 H -0.1294 0.5507 0.2762 0.058 Uiso 1 1 calc R . .
C88 C -0.3641(4) 0.7588(4) 0.3584(2) 0.0648(18) Uani 1 1 d . . .
C89A C -0.3732(8) 0.8206(7) 0.3217(4) 0.076(4) Uani 0.627(13) 1 d P A 1
H89A H -0.4310 0.8644 0.3271 0.114 Uiso 0.627(13) 1 d PR A 1
H89B H -0.3638 0.7893 0.2954 0.114 Uiso 0.627(13) 1 d PR A 1
H89C H -0.3332 0.8457 0.3199 0.114 Uiso 0.627(13) 1 d PR A 1
C90A C -0.4251(7) 0.7171(9) 0.3540(5) 0.085(5) Uani 0.627(13) 1 d P A 1
H90A H -0.4220 0.6744 0.3736 0.127 Uiso 0.627(13) 1 d PR A 1
H90B H -0.4118 0.6926 0.3256 0.127 Uiso 0.627(13) 1 d PR A 1
H90C H -0.4822 0.7624 0.3588 0.127 Uiso 0.627(13) 1 d PR A 1
C91A C -0.3885(7) 0.8077(8) 0.3986(5) 0.079(4) Uani 0.627(13) 1 d P A 1
H91A H -0.4338 0.8621 0.3955 0.118 Uiso 0.627(13) 1 d PR A 1
H91B H -0.3392 0.8150 0.4040 0.118 Uiso 0.627(13) 1 d PR A 1
H91C H -0.4078 0.7813 0.4219 0.118 Uiso 0.627(13) 1 d PR A 1
C89B C -0.4123(14) 0.7673(15) 0.3254(7) 0.081(7) Uani 0.373(13) 1 d PU A 2
H89D H -0.3826 0.7786 0.2999 0.122 Uiso 0.373(13) 1 d PR A 2
H89E H -0.4197 0.7167 0.3207 0.122 Uiso 0.373(13) 1 d PR A 2
H89F H -0.4677 0.8144 0.3335 0.122 Uiso 0.373(13) 1 d PR A 2
C90B C -0.4128(11) 0.7384(17) 0.4016(7) 0.090(9) Uani 0.373(13) 1 d P A 2
H90D H -0.4181 0.6865 0.3973 0.135 Uiso 0.373(13) 1 d PR A 2
H90E H -0.3806 0.7332 0.4239 0.135 Uiso 0.373(13) 1 d PR A 2
H90F H -0.4691 0.7843 0.4092 0.135 Uiso 0.373(13) 1 d PR A 2
C91B C -0.3573(13) 0.8415(12) 0.3678(8) 0.078(7) Uani 0.373(13) 1 d P A 2
H91D H -0.3284 0.8569 0.3433 0.117 Uiso 0.373(13) 1 d PR A 2
H91E H -0.4145 0.8856 0.3759 0.117 Uiso 0.373(13) 1 d PR A 2
H91F H -0.3260 0.8344 0.3906 0.117 Uiso 0.373(13) 1 d PR A 2
C92 C -0.1002(4) 0.5824(3) 0.44477(17) 0.0459(13) Uani 1 1 d . . .
C93 C -0.0514(4) 0.5953(4) 0.47124(18) 0.0534(15) Uani 1 1 d . . .
H93 H -0.0554 0.5769 0.4985 0.064 Uiso 1 1 calc R . .
C94 C 0.0050(4) 0.6351(4) 0.45941(18) 0.0500(14) Uani 1 1 d . . .
C95 C -0.1747(4) 0.5636(4) 0.4626(2) 0.0606(16) Uani 1 1 d . . .
H95A H -0.1820 0.5279 0.4424 0.091 Uiso 1 1 calc R . .
H95B H -0.2257 0.6155 0.4685 0.091 Uiso 1 1 calc R . .
H95C H -0.1643 0.5352 0.4882 0.091 Uiso 1 1 calc R . .
C96 C 0.0088(4) 0.6915(4) 0.49368(19) 0.0619(17) Uani 1 1 d . . .
H96A H 0.0645 0.6915 0.4894 0.093 Uiso 1 1 calc R . .
H96B H -0.0020 0.6708 0.5208 0.093 Uiso 1 1 calc R . .
H96C H -0.0339 0.7482 0.4926 0.093 Uiso 1 1 calc R . .
C97 C 0.0829(4) 0.6854(4) 0.40719(17) 0.0494(14) Uani 1 1 d . . .
C98 C 0.0314(4) 0.7572(4) 0.38797(19) 0.0556(15) Uani 1 1 d . . .
C99 C 0.0690(5) 0.8107(4) 0.3715(2) 0.0660(18) Uani 1 1 d . . .
H99 H 0.0371 0.8583 0.3582 0.079 Uiso 1 1 calc R . .
C100 C 0.1509(6) 0.7946(5) 0.3746(3) 0.079(2) Uani 1 1 d . . .
H100 H 0.1753 0.8298 0.3628 0.095 Uiso 1 1 calc R . .
C101 C 0.1973(5) 0.7266(5) 0.3952(2) 0.073(2) Uani 1 1 d . . .
H101 H 0.2525 0.7182 0.3981 0.087 Uiso 1 1 calc R . .
C102 C 0.1669(4) 0.6696(4) 0.4120(2) 0.0596(16) Uani 1 1 d . . .
C103 C -0.0613(4) 0.7786(4) 0.38570(19) 0.0565(16) Uani 1 1 d . . .
H103 H -0.0740 0.7330 0.3984 0.068 Uiso 1 1 calc R . .
C104 C -0.1228(5) 0.8606(5) 0.4115(2) 0.082(2) Uani 1 1 d . . .
H10D H -0.1133 0.9072 0.3996 0.123 Uiso 1 1 calc R . .
H10E H -0.1130 0.8565 0.4402 0.123 Uiso 1 1 calc R . .
H10F H -0.1809 0.8695 0.4111 0.123 Uiso 1 1 calc R . .
C105 C -0.0775(5) 0.7817(5) 0.3410(2) 0.079(2) Uani 1 1 d . . .
H10G H -0.0664 0.8264 0.3276 0.118 Uiso 1 1 calc R . .
H10H H -0.1361 0.7920 0.3412 0.118 Uiso 1 1 calc R . .
H10I H -0.0402 0.7287 0.3257 0.118 Uiso 1 1 calc R . .
C106 C 0.2203(5) 0.5937(5) 0.4345(2) 0.0698(19) Uani 1 1 d . . .
H106 H 0.1852 0.5634 0.4444 0.084 Uiso 1 1 calc R . .
C107 C 0.2482(6) 0.6197(6) 0.4729(3) 0.096(3) Uani 1 1 d . . .
H10J H 0.2867 0.6453 0.4636 0.143 Uiso 1 1 calc R . .
H10K H 0.2767 0.5705 0.4878 0.143 Uiso 1 1 calc R . .
H10L H 0.1986 0.6595 0.4914 0.143 Uiso 1 1 calc R . .
C108 C 0.2995(5) 0.5331(5) 0.4029(3) 0.084(2) Uani 1 1 d . . .
H10M H 0.2814 0.5216 0.3779 0.126 Uiso 1 1 calc R . .
H10N H 0.3279 0.4811 0.4158 0.126 Uiso 1 1 calc R . .
H10O H 0.3384 0.5590 0.3954 0.126 Uiso 1 1 calc R . .
C109 C 0.7313(11) 0.6655(10) 0.1887(4) 0.125(4) Uani 1 1 d U . .
H109 H 0.7529 0.7011 0.1746 0.150 Uiso 1 1 calc R . .
C110 C 0.6477(11) 0.6976(7) 0.2062(4) 0.139(5) Uani 1 1 d . . .
H110 H 0.6111 0.7540 0.2042 0.167 Uiso 1 1 calc R . .
C111 C 0.6176(6) 0.6402(8) 0.2282(3) 0.103(3) Uani 1 1 d . . .
H111 H 0.5607 0.6594 0.2414 0.124 Uiso 1 1 calc R . .
C112 C 0.6723(7) 0.5588(7) 0.2295(3) 0.093(3) Uani 1 1 d . . .
H112 H 0.6528 0.5213 0.2430 0.111 Uiso 1 1 calc R . .
C113 C 0.7552(7) 0.5312(7) 0.2111(3) 0.111(3) Uani 1 1 d . . .
H113 H 0.7936 0.4751 0.2123 0.133 Uiso 1 1 calc R . .
C114 C 0.7821(7) 0.5882(10) 0.1906(3) 0.120(3) Uani 1 1 d U . .
H114 H 0.8392 0.5693 0.1777 0.144 Uiso 1 1 calc R . .
C115 C 0.7739(6) 0.1125(6) 0.3562(3) 0.163(5) Uani 1 1 d GU . .
H115 H 0.8107 0.1381 0.3478 0.195 Uiso 1 1 calc R . .
C116 C 0.7855(5) 0.0388(6) 0.3346(2) 0.131(4) Uani 1 1 d G . .
H116 H 0.8301 0.0150 0.3118 0.157 Uiso 1 1 calc R . .
C117 C 0.7305(6) 0.0005(4) 0.3471(3) 0.120(4) Uani 1 1 d G . .
H117 H 0.7383 -0.0489 0.3327 0.144 Uiso 1 1 calc R . .
C118 C 0.6638(5) 0.0360(6) 0.3812(3) 0.134(4) Uani 1 1 d G . .
H118 H 0.6270 0.0104 0.3896 0.160 Uiso 1 1 calc R . .
C119 C 0.6522(5) 0.1098(6) 0.4028(2) 0.142(5) Uani 1 1 d G . .
H119 H 0.6076 0.1335 0.4257 0.171 Uiso 1 1 calc R . .
C120 C 0.7072(6) 0.1480(5) 0.3903(3) 0.170(5) Uani 1 1 d GU . .
H120 H 0.6995 0.1974 0.4048 0.204 Uiso 1 1 calc R . .
C121 C 0.5231(7) 1.0042(6) 0.1228(3) 0.149(4) Uani 1 1 d GU . .
H121 H 0.5423 1.0433 0.1110 0.179 Uiso 1 1 calc R . .
C122 C 0.4524(7) 1.0303(5) 0.1552(3) 0.188(6) Uani 1 1 d GU . .
H122 H 0.4243 1.0868 0.1651 0.226 Uiso 1 1 calc R . .
C123 C 0.4236(5) 0.9718(6) 0.1728(2) 0.160(5) Uani 1 1 d G . .
H123 H 0.3764 0.9892 0.1944 0.192 Uiso 1 1 calc R . .
C124 C 0.4656(5) 0.8873(5) 0.1579(3) 0.125(4) Uani 1 1 d G . .
H124 H 0.4464 0.8482 0.1697 0.150 Uiso 1 1 calc R . .
C125 C 0.5363(5) 0.8612(5) 0.1255(3) 0.139(5) Uani 1 1 d G . .
H125 H 0.5643 0.8047 0.1156 0.167 Uiso 1 1 calc R . .
C126 C 0.5650(4) 0.9197(7) 0.1080(2) 0.133(4) Uani 1 1 d GU . .
H126 H 0.6123 0.9023 0.0863 0.159 Uiso 1 1 calc R . .
C127 C 0.4047(11) 0.1431(11) 0.4290(5) 0.181(6) Uani 1 1 d U . .
H127 H 0.4442 0.1288 0.4039 0.217 Uiso 1 1 calc R . .
C128 C 0.4286(11) 0.1094(11) 0.4660(6) 0.181(6) Uani 1 1 d U . .
H128 H 0.4857 0.0736 0.4662 0.218 Uiso 1 1 calc R . .
C129 C 0.3731(10) 0.1262(8) 0.5008(4) 0.131(4) Uani 1 1 d U . .
H129 H 0.3913 0.1037 0.5257 0.158 Uiso 1 1 calc R . .
C130 C 0.2860(10) 0.1781(8) 0.5012(4) 0.129(4) Uani 1 1 d . . .
H130 H 0.2453 0.1864 0.5254 0.155 Uiso 1 1 calc R . .
C131 C 0.2624(7) 0.2166(6) 0.4644(4) 0.104(3) Uani 1 1 d . . .
H131 H 0.2059 0.2547 0.4641 0.125 Uiso 1 1 calc R . .
C132 C 0.3208(8) 0.1987(7) 0.4300(4) 0.135(4) Uani 1 1 d . . .
H132 H 0.3045 0.2247 0.4055 0.162 Uiso 1 1 calc R . .
C133 C 0.7963(4) 0.3220(4) 0.0297(3) 0.113(3) Uani 1 1 d G . .
H133 H 0.8348 0.2867 0.0461 0.135 Uiso 1 1 calc R . .
C134 C 0.7882(5) 0.2899(4) -0.0079(3) 0.127(4) Uani 1 1 d G . .
H134 H 0.8211 0.2332 -0.0168 0.152 Uiso 1 1 calc R . .
C135 C 0.7307(6) 0.3426(7) -0.0323(2) 0.136(5) Uani 1 1 d G . .
H135 H 0.7252 0.3211 -0.0575 0.163 Uiso 1 1 calc R . .
C136 C 0.6814(5) 0.4273(6) -0.0191(2) 0.132(4) Uani 1 1 d G . .
H136 H 0.6430 0.4625 -0.0354 0.158 Uiso 1 1 calc R . .
C137 C 0.6896(4) 0.4593(4) 0.0185(3) 0.115(3) Uani 1 1 d G . .
H137 H 0.6567 0.5160 0.0274 0.137 Uiso 1 1 calc R . .
C138 C 0.7471(5) 0.4067(5) 0.04295(19) 0.115(3) Uani 1 1 d G . .
H138 H 0.7526 0.4281 0.0681 0.138 Uiso 1 1 calc R . .
C139 C 0.1850(7) 0.4384(6) -0.0633(4) 0.101(3) Uani 1 1 d . . .
H139 H 0.1719 0.4703 -0.0867 0.121 Uiso 1 1 calc R . .
C140 C 0.2607(6) 0.3708(6) -0.0676(3) 0.094(3) Uani 1 1 d . . .
H140 H 0.2992 0.3580 -0.0930 0.113 Uiso 1 1 calc R . .
C141 C 0.2813(8) 0.3206(6) -0.0346(4) 0.127(4) Uani 1 1 d . . .
H141 H 0.3341 0.2742 -0.0366 0.152 Uiso 1 1 calc R . .
C142 C 0.2174(11) 0.3427(8) 0.0037(4) 0.136(5) Uani 1 1 d . . .
H142 H 0.2275 0.3088 0.0265 0.164 Uiso 1 1 calc R . .
C143 C 0.1409(9) 0.4149(8) 0.0059(4) 0.130(4) Uani 1 1 d . . .
H143 H 0.0998 0.4295 0.0304 0.156 Uiso 1 1 calc R . .
C144 C 0.1261(8) 0.4634(7) -0.0271(4) 0.117(3) Uani 1 1 d . . .
H144 H 0.0764 0.5134 -0.0252 0.140 Uiso 1 1 calc R . .
C145 C 0.4314(8) 0.3686(8) 0.5109(4) 0.228(8) Uani 1 1 d GU . .
H145 H 0.3957 0.3730 0.5365 0.274 Uiso 1 1 calc R . .
C146 C 0.4970(10) 0.3946(7) 0.5089(4) 0.206(7) Uani 1 1 d GU . .
H146 H 0.5052 0.4166 0.5333 0.247 Uiso 1 1 calc R . .
C147 C 0.5505(7) 0.3880(7) 0.4707(5) 0.222(8) Uani 1 1 d GU . .
H147 H 0.5944 0.4054 0.4694 0.266 Uiso 1 1 calc R . .
C148 C 0.5382(8) 0.3552(8) 0.4343(4) 0.203(7) Uani 1 1 d GU . .
H148 H 0.5740 0.3507 0.4087 0.244 Uiso 1 1 calc R . .
C149 C 0.4726(9) 0.3291(7) 0.4362(4) 0.186(6) Uani 1 1 d GU . .
H149 H 0.4644 0.3072 0.4119 0.224 Uiso 1 1 calc R . .
C150 C 0.4192(7) 0.3358(7) 0.4745(5) 0.174(6) Uani 1 1 d G . .
H150 H 0.3753 0.3184 0.4758 0.209 Uiso 1 1 calc R . .
C151 C 0.3843(8) 0.5339(8) 0.2936(3) 0.114(3) Uani 1 1 d . . .
H151 H 0.3410 0.5295 0.2818 0.137 Uiso 1 1 calc R . .
C152 C 0.3785(8) 0.6112(8) 0.3057(3) 0.122(4) Uani 1 1 d . . .
H152 H 0.3317 0.6601 0.3013 0.146 Uiso 1 1 calc R . .
C153 C 0.4418(7) 0.6174(7) 0.3244(3) 0.107(3) Uani 1 1 d . . .
H153 H 0.4372 0.6705 0.3322 0.128 Uiso 1 1 calc R . .
C154 C 0.5088(7) 0.5490(9) 0.3313(4) 0.122(4) Uani 1 1 d . . .
H154 H 0.5501 0.5541 0.3446 0.147 Uiso 1 1 calc R . .
C155 C 0.5170(7) 0.4706(8) 0.3189(4) 0.127(4) Uani 1 1 d . . .
H155 H 0.5642 0.4225 0.3237 0.152 Uiso 1 1 calc R . .
C156 C 0.4552(8) 0.4630(8) 0.2993(3) 0.119(4) Uani 1 1 d . . .
H156 H 0.4617 0.4099 0.2900 0.143 Uiso 1 1 calc R . .
C157 C 0.3122(5) 0.3792(5) 0.2169(2) 0.108(3) Uani 1 1 d G . .
H157 H 0.3305 0.3523 0.2410 0.130 Uiso 1 1 calc R . .
C158 C 0.3678(4) 0.3563(5) 0.1783(3) 0.141(4) Uani 1 1 d G . .
H158 H 0.4232 0.3141 0.1765 0.169 Uiso 1 1 calc R . .
C159 C 0.3406(6) 0.3965(6) 0.1424(2) 0.133(4) Uani 1 1 d G . .
H159 H 0.3777 0.3813 0.1166 0.160 Uiso 1 1 calc R . .
C160 C 0.2578(7) 0.4596(5) 0.1451(2) 0.124(4) Uani 1 1 d G . .
H160 H 0.2396 0.4865 0.1211 0.148 Uiso 1 1 calc R . .
C161 C 0.2023(5) 0.4825(4) 0.1837(3) 0.136(4) Uani 1 1 d G . .
H161 H 0.1469 0.5247 0.1855 0.163 Uiso 1 1 calc R . .
C162 C 0.2295(5) 0.4423(5) 0.2196(2) 0.112(3) Uani 1 1 d G . .
H162 H 0.1923 0.4575 0.2455 0.134 Uiso 1 1 calc R . .
C163 C 0.3369(10) -0.0766(11) 0.4820(5) 0.169(5) Uani 1 1 d U . .
H163 H 0.3301 -0.0484 0.5077 0.203 Uiso 1 1 calc R . .
C164 C 0.3569(13) -0.1625(12) 0.4799(5) 0.197(8) Uani 1 1 d . . .
H164 H 0.3696 -0.1943 0.5033 0.236 Uiso 1 1 calc R . .
C165 C 0.3573(9) -0.1986(9) 0.4421(5) 0.146(4) Uani 1 1 d . . .
H165 H 0.3730 -0.2565 0.4394 0.175 Uiso 1 1 calc R . .
C166 C 0.3353(6) -0.1511(8) 0.4087(4) 0.106(3) Uani 1 1 d . . .
H166 H 0.3304 -0.1755 0.3843 0.127 Uiso 1 1 calc R . .
C167 C 0.3208(7) -0.0704(7) 0.4105(4) 0.128(4) Uani 1 1 d . . .
H167 H 0.3061 -0.0389 0.3872 0.153 Uiso 1 1 calc R . .
C168 C 0.3270(9) -0.0330(9) 0.4455(5) 0.152(5) Uani 1 1 d U . .
H168 H 0.3246 0.0213 0.4451 0.182 Uiso 1 1 calc R . .
C169 C 0.2617(10) -0.1090(9) 0.2421(3) 0.123(4) Uani 1 1 d . . .
H169 H 0.2274 -0.1154 0.2243 0.148 Uiso 1 1 calc R . .
C170 C 0.2363(7) -0.0334(6) 0.2622(3) 0.109(3) Uani 1 1 d . . .
H170 H 0.1844 0.0106 0.2592 0.131 Uiso 1 1 calc R . .
C171 C 0.2870(7) -0.0208(6) 0.2873(3) 0.100(3) Uani 1 1 d . . .
H171 H 0.2696 0.0315 0.3016 0.121 Uiso 1 1 calc R . .
C172 C 0.3639(7) -0.0866(9) 0.2911(3) 0.112(3) Uani 1 1 d . . .
H172 H 0.4006 -0.0797 0.3072 0.134 Uiso 1 1 calc R . .
C173 C 0.3844(7) -0.1629(7) 0.2703(5) 0.126(4) Uani 1 1 d . . .
H173 H 0.4359 -0.2081 0.2730 0.151 Uiso 1 1 calc R . .
C174 C 0.3339(9) -0.1756(7) 0.2463(5) 0.130(4) Uani 1 1 d . . .
H174 H 0.3486 -0.2284 0.2332 0.156 Uiso 1 1 calc R . .
C175 C 0.5597(6) -0.2605(8) -0.0435(4) 0.109(3) Uani 0.50 1 d PGU . .
H175 H 0.6183 -0.2753 -0.0496 0.131 Uiso 0.50 1 calc PR . .
C176 C 0.5274(7) -0.3011(8) -0.0127(4) 0.114(4) Uani 0.50 1 d PGU . .
H176 H 0.5645 -0.3430 0.0018 0.137 Uiso 0.50 1 calc PR . .
C177 C 0.4398(8) -0.2789(9) -0.0036(4) 0.121(4) Uani 0.50 1 d PGU . .
H177 H 0.4182 -0.3060 0.0170 0.145 Uiso 0.50 1 calc PR . .
C178 C 0.3844(6) -0.2162(9) -0.0253(4) 0.117(4) Uani 0.50 1 d PGU . .
H178 H 0.3258 -0.2014 -0.0192 0.140 Uiso 0.50 1 calc PR . .
C179 C 0.4167(7) -0.1757(8) -0.0561(4) 0.113(3) Uani 0.50 1 d PGU . .
H179 H 0.3796 -0.1337 -0.0706 0.136 Uiso 0.50 1 calc PR . .
C180 C 0.5043(8) -0.1978(8) -0.0652(4) 0.119(4) Uani 0.50 1 d PGU . .
H180 H 0.5259 -0.1707 -0.0858 0.142 Uiso 0.50 1 calc PR . .
C181 C 0.0829(9) -0.0579(7) 0.4834(3) 0.117(4) Uani 1 1 d . . .
H181 H 0.1379 -0.0968 0.4718 0.141 Uiso 1 1 calc R . .
C182 C 0.0090(11) -0.0683(8) 0.4764(3) 0.123(4) Uani 1 1 d . . .
H182 H 0.0159 -0.1157 0.4605 0.148 Uiso 1 1 calc R . .
C183 C -0.0695(10) -0.0114(8) 0.4922(3) 0.112(4) Uani 1 1 d . . .
H183 H -0.1165 -0.0191 0.4865 0.135 Uiso 1 1 calc R . .

loop_
_atom_site_aniso_label
_atom_site_aniso_U_11
_atom_site_aniso_U_22
_atom_site_aniso_U_33
_atom_site_aniso_U_23
_atom_site_aniso_U_13
_atom_site_aniso_U_12
Zr1 0.0451(3) 0.0386(3) 0.0475(3) 0.0074(2) -0.0084(2) -0.0153(2)
Zr2 0.0537(3) 0.0371(3) 0.0400(3) 0.0063(2) -0.0097(2) -0.0139(3)
Zr3 0.0510(3) 0.0381(3) 0.0413(3) 0.0038(2) -0.0101(2) -0.0162(3)
Zr4 0.0486(3) 0.0385(3) 0.0361(3) 0.0054(2) -0.0076(2) -0.0172(2)
Cl1 0.0639(9) 0.0455(8) 0.0511(8) 0.0062(6) -0.0157(7) -0.0208(7)
Cl2 0.0692(10) 0.0544(9) 0.0485(9) 0.0063(7) -0.0044(7) -0.0227(8)
Cl3 0.0662(9) 0.0491(8) 0.0455(8) 0.0013(6) -0.0041(7) -0.0163(7)
Cl4 0.0666(9) 0.0481(8) 0.0492(8) 0.0080(6) -0.0125(7) -0.0274(7)
Cl5 0.0784(11) 0.0478(9) 0.0481(9) 0.0016(7) -0.0209(8) -0.0132(8)
Cl6 0.0619(9) 0.0467(8) 0.0428(8) 0.0071(6) -0.0087(6) -0.0258(7)
Cl7 0.0656(9) 0.0500(8) 0.0417(8) 0.0075(6) -0.0055(6) -0.0282(7)
Cl8 0.0554(8) 0.0482(8) 0.0434(8) 0.0089(6) -0.0112(6) -0.0176(7)
O1 0.045(2) 0.036(2) 0.049(2) 0.0120(16) -0.0056(17) -0.0143(17)
O2 0.045(2) 0.038(2) 0.048(2) 0.0065(16) -0.0123(17) -0.0122(18)
O3 0.044(2) 0.046(2) 0.044(2) 0.0054(17) -0.0090(16) -0.0195(18)
O4 0.052(2) 0.041(2) 0.035(2) 0.0032(16) -0.0059(16) -0.0181(18)
N1 0.045(3) 0.040(3) 0.053(3) 0.012(2) -0.010(2) -0.014(2)
N2 0.050(3) 0.050(3) 0.049(3) 0.006(2) -0.007(2) -0.022(2)
N3 0.049(3) 0.037(3) 0.049(3) 0.003(2) -0.014(2) -0.009(2)
N4 0.069(3) 0.050(3) 0.043(3) 0.008(2) -0.013(2) -0.021(3)
N5 0.053(3) 0.039(3) 0.047(3) -0.001(2) -0.008(2) -0.014(2)
N6 0.060(3) 0.042(3) 0.045(3) 0.005(2) -0.017(2) -0.017(2)
N7 0.046(3) 0.040(3) 0.043(3) 0.006(2) -0.005(2) -0.014(2)
N8 0.056(3) 0.046(3) 0.042(3) 0.006(2) -0.009(2) -0.021(2)
C1 0.042(3) 0.042(3) 0.043(3) 0.008(2) -0.006(2) -0.013(3)
C2 0.045(3) 0.042(3) 0.045(3) 0.011(2) -0.011(2) -0.014(3)
C3 0.051(4) 0.043(3) 0.069(4) 0.014(3) -0.016(3) -0.015(3)
C4 0.050(4) 0.052(4) 0.056(4) 0.009(3) -0.009(3) -0.014(3)
C5 0.040(3) 0.060(4) 0.060(4) 0.002(3) -0.005(3) -0.010(3)
C6 0.063(4) 0.049(4) 0.054(4) 0.017(3) -0.017(3) -0.026(3)
C7 0.048(4) 0.052(4) 0.084(5) 0.009(3) -0.010(3) -0.005(3)
C8 0.066(5) 0.066(5) 0.145(8) -0.019(5) -0.016(5) -0.004(4)
C9 0.063(5) 0.098(6) 0.100(6) 0.040(5) -0.014(4) 0.011(4)
C10 0.064(5) 0.074(5) 0.117(7) 0.016(5) -0.017(4) -0.017(4)
C11 0.061(4) 0.039(3) 0.054(4) 0.016(3) -0.010(3) -0.017(3)
C12 0.060(4) 0.049(4) 0.055(4) 0.017(3) -0.004(3) -0.022(3)
C13 0.053(4) 0.047(3) 0.053(4) 0.003(3) 0.003(3) -0.025(3)
C14 0.059(4) 0.081(5) 0.069(4) 0.032(4) -0.013(3) -0.030(4)
C15 0.080(5) 0.071(5) 0.056(4) 0.010(3) -0.003(3) -0.045(4)
C16 0.061(4) 0.052(4) 0.052(4) 0.014(3) -0.007(3) -0.033(3)
C17 0.065(4) 0.051(4) 0.057(4) 0.005(3) -0.006(3) -0.026(3)
C18 0.087(5) 0.071(5) 0.055(4) 0.002(3) -0.012(4) -0.045(4)
C19 0.072(5) 0.069(5) 0.074(5) 0.019(4) -0.028(4) -0.034(4)
C20 0.063(4) 0.059(4) 0.085(5) 0.007(4) -0.021(4) -0.025(3)
C21 0.055(4) 0.048(4) 0.077(5) 0.001(3) -0.010(3) -0.022(3)
C22 0.064(4) 0.054(4) 0.070(4) 0.000(3) -0.004(3) -0.024(3)
C23 0.098(6) 0.064(5) 0.101(6) 0.003(4) 0.034(5) -0.014(5)
C24 0.086(5) 0.063(5) 0.093(6) 0.008(4) -0.012(4) -0.026(4)
C25 0.057(4) 0.073(5) 0.124(8) -0.035(5) -0.015(5) -0.013(4)
C26 0.133(9) 0.127(10) 0.122(10) -0.047(8) -0.004(8) -0.010(8)
C27 0.063(5) 0.071(6) 0.213(12) -0.031(6) -0.025(6) -0.019(5)
C28 0.046(3) 0.040(3) 0.052(4) -0.003(3) -0.010(3) -0.012(3)
C29 0.054(4) 0.039(3) 0.057(4) 0.002(3) -0.019(3) -0.016(3)
C30 0.059(4) 0.053(4) 0.052(4) -0.003(3) -0.016(3) -0.012(3)
C31 0.058(4) 0.050(4) 0.067(4) -0.001(3) -0.022(3) -0.010(3)
C32 0.053(4) 0.049(4) 0.068(4) -0.012(3) -0.006(3) -0.013(3)
C33 0.051(3) 0.040(3) 0.061(4) 0.003(3) -0.016(3) -0.012(3)
C34 0.071(5) 0.065(5) 0.085(6) -0.015(4) -0.021(4) -0.001(4)
C35 0.098(8) 0.074(7) 0.249(16) 0.028(8) -0.011(8) 0.001(6)
C36 0.066(5) 0.125(8) 0.127(8) -0.016(6) -0.033(5) 0.016(5)
C37 0.108(6) 0.123(7) 0.116(7) 0.005(6) -0.010(5) 0.010(5)
C38 0.054(4) 0.035(3) 0.055(4) -0.002(3) -0.015(3) -0.004(3)
C39 0.070(4) 0.050(4) 0.040(3) 0.006(3) -0.013(3) -0.008(3)
C40 0.074(4) 0.047(4) 0.045(4) 0.006(3) -0.007(3) -0.015(3)
C41 0.079(5) 0.058(4) 0.070(5) -0.002(3) -0.031(4) -0.015(4)
C42 0.109(6) 0.081(5) 0.061(5) 0.033(4) -0.021(4) -0.034(5)
C43 0.086(5) 0.049(4) 0.054(4) 0.021(3) -0.020(3) -0.032(4)
C44 0.093(5) 0.061(4) 0.064(4) 0.025(3) -0.026(4) -0.042(4)
C45 0.115(7) 0.064(5) 0.081(5) 0.024(4) -0.037(5) -0.049(5)
C46 0.127(8) 0.095(7) 0.098(7) 0.038(5) -0.038(6) -0.076(6)
C47 0.089(6) 0.095(6) 0.084(6) 0.030(5) -0.022(5) -0.052(5)
C48 0.080(5) 0.077(5) 0.074(5) 0.031(4) -0.018(4) -0.048(4)
C49 0.092(5) 0.043(4) 0.062(4) 0.008(3) -0.029(4) -0.022(4)
C50 0.137(8) 0.056(5) 0.146(9) 0.026(5) -0.063(7) -0.035(5)
C51 0.085(5) 0.071(5) 0.074(5) -0.012(4) -0.025(4) -0.019(4)
C52 0.070(5) 0.078(5) 0.088(6) 0.024(4) -0.006(4) -0.029(4)
C53 0.101(7) 0.111(7) 0.108(7) 0.030(6) 0.004(5) -0.045(6)
C54 0.078(6) 0.101(7) 0.132(8) 0.046(6) -0.019(5) -0.032(5)
C55 0.047(3) 0.045(3) 0.044(3) 0.008(3) -0.009(3) -0.018(3)
C56 0.048(3) 0.049(4) 0.046(3) 0.003(3) -0.010(3) -0.009(3)
C57 0.066(4) 0.051(4) 0.058(4) -0.004(3) -0.012(3) -0.014(3)
C58 0.053(4) 0.066(4) 0.065(4) 0.000(3) -0.013(3) -0.009(3)
C59 0.047(4) 0.062(4) 0.058(4) 0.003(3) -0.012(3) -0.018(3)
C60 0.057(4) 0.059(4) 0.040(3) -0.001(3) -0.002(3) -0.025(3)
C61 0.053(4) 0.079(6) 0.122(7) -0.019(5) -0.022(4) -0.003(4)
C62 0.115(7) 0.170(8) 0.117(7) -0.022(6) -0.019(6) -0.020(6)
C63 0.114(7) 0.109(7) 0.192(9) 0.011(6) -0.041(6) -0.038(6)
C64 0.057(5) 0.099(7) 0.124(8) 0.006(6) -0.019(5) -0.005(4)
C65 0.062(4) 0.036(3) 0.051(4) -0.001(3) -0.012(3) -0.006(3)
C66 0.074(4) 0.044(3) 0.046(4) 0.000(3) -0.022(3) -0.017(3)
C67 0.065(4) 0.036(3) 0.054(4) 0.008(3) -0.025(3) -0.014(3)
C68 0.072(5) 0.069(5) 0.062(4) -0.017(3) -0.005(3) -0.016(4)
C69 0.082(5) 0.055(4) 0.080(5) 0.002(3) -0.029(4) -0.032(4)
C70 0.072(4) 0.052(4) 0.051(4) 0.010(3) -0.017(3) -0.038(3)
C71 0.083(5) 0.057(4) 0.052(4) 0.012(3) -0.017(3) -0.037(4)
C72 0.093(6) 0.073(5) 0.077(5) 0.023(4) -0.022(4) -0.042(5)
C73 0.096(6) 0.082(6) 0.077(5) 0.018(4) -0.001(4) -0.047(5)
C74 0.073(5) 0.069(5) 0.081(5) 0.004(4) -0.003(4) -0.035(4)
C75 0.057(4) 0.057(4) 0.062(4) 0.008(3) -0.010(3) -0.028(3)
C76 0.082(5) 0.050(4) 0.068(4) 0.016(3) -0.023(4) -0.021(4)
C77 0.109(7) 0.071(5) 0.104(7) 0.008(4) -0.046(5) -0.034(5)
C78 0.110(6) 0.055(4) 0.088(6) 0.016(4) -0.027(5) -0.032(4)
C79 0.057(4) 0.058(4) 0.081(5) 0.014(4) -0.014(3) -0.021(3)
C80 0.082(5) 0.067(5) 0.104(6) 0.011(4) -0.012(4) -0.036(4)
C81 0.105(7) 0.078(6) 0.115(7) 0.011(5) -0.048(6) -0.012(5)
C82 0.043(3) 0.041(3) 0.044(3) 0.004(2) -0.005(2) -0.020(3)
C83 0.051(3) 0.043(3) 0.046(3) 0.010(3) -0.011(3) -0.020(3)
C84 0.057(4) 0.047(3) 0.046(3) 0.005(3) -0.006(3) -0.021(3)
C85 0.050(3) 0.046(3) 0.060(4) 0.008(3) -0.014(3) -0.019(3)
C86 0.062(4) 0.050(3) 0.051(4) 0.010(3) -0.021(3) -0.026(3)
C87 0.056(4) 0.042(3) 0.046(3) 0.007(3) -0.010(3) -0.020(3)
C88 0.050(4) 0.061(4) 0.073(5) -0.001(3) -0.012(3) -0.013(3)
C89A 0.065(7) 0.053(7) 0.090(9) 0.007(6) -0.021(6) -0.002(6)
C90A 0.058(7) 0.083(9) 0.112(12) -0.011(8) -0.006(7) -0.031(7)
C91A 0.047(7) 0.067(8) 0.101(10) -0.012(7) -0.019(6) -0.002(6)
C89B 0.075(9) 0.082(10) 0.076(10) -0.004(8) -0.020(8) -0.018(7)
C90B 0.033(10) 0.13(2) 0.082(15) 0.000(14) -0.001(9) -0.017(11)
C91B 0.060(12) 0.047(11) 0.100(18) 0.009(11) -0.008(11) -0.001(9)
C92 0.051(3) 0.039(3) 0.041(3) 0.005(2) -0.004(3) -0.014(3)
C93 0.067(4) 0.055(4) 0.035(3) 0.009(3) -0.009(3) -0.024(3)
C94 0.063(4) 0.048(3) 0.041(3) 0.009(3) -0.013(3) -0.024(3)
C95 0.054(4) 0.061(4) 0.056(4) 0.004(3) 0.000(3) -0.019(3)
C96 0.074(4) 0.066(4) 0.047(4) -0.002(3) -0.009(3) -0.032(4)
C97 0.070(4) 0.042(3) 0.040(3) 0.002(2) -0.007(3) -0.028(3)
C98 0.071(4) 0.047(4) 0.049(4) 0.000(3) -0.007(3) -0.027(3)
C99 0.082(5) 0.045(4) 0.068(4) 0.011(3) -0.009(4) -0.026(4)
C100 0.096(6) 0.068(5) 0.089(6) 0.000(4) 0.003(4) -0.056(5)
C101 0.075(5) 0.059(4) 0.093(6) 0.001(4) -0.016(4) -0.035(4)
C102 0.067(4) 0.048(4) 0.065(4) -0.006(3) -0.007(3) -0.027(3)
C103 0.072(4) 0.041(3) 0.054(4) 0.012(3) -0.015(3) -0.020(3)
C104 0.090(5) 0.077(5) 0.067(5) 0.002(4) -0.012(4) -0.025(4)
C105 0.079(5) 0.075(5) 0.070(5) -0.001(4) -0.017(4) -0.020(4)
C106 0.070(5) 0.068(5) 0.081(5) 0.014(4) -0.028(4) -0.034(4)
C107 0.101(6) 0.102(7) 0.100(7) 0.016(5) -0.040(5) -0.052(5)
C108 0.061(4) 0.080(5) 0.109(6) 0.006(5) -0.013(4) -0.029(4)
C109 0.163(8) 0.142(8) 0.101(6) 0.029(6) -0.038(6) -0.089(7)
C110 0.207(14) 0.074(7) 0.150(11) 0.020(7) -0.129(11) -0.039(8)
C111 0.073(6) 0.113(8) 0.113(8) -0.021(6) -0.034(5) -0.021(6)
C112 0.099(7) 0.104(7) 0.087(6) 0.005(5) -0.013(5) -0.056(6)
C113 0.110(8) 0.104(8) 0.116(8) -0.029(6) -0.033(6) -0.037(7)
C114 0.102(6) 0.163(8) 0.104(6) -0.027(6) 0.002(5) -0.071(6)
C115 0.161(8) 0.148(8) 0.169(9) -0.016(7) 0.014(7) -0.071(7)
C116 0.132(9) 0.118(9) 0.078(7) 0.026(6) 0.001(6) 0.002(7)
C117 0.122(9) 0.090(7) 0.120(9) 0.021(7) -0.039(7) -0.012(7)
C118 0.117(9) 0.123(10) 0.140(11) 0.024(8) -0.043(8) -0.024(8)
C119 0.136(10) 0.200(14) 0.098(8) -0.017(9) -0.019(7) -0.077(10)
C120 0.167(9) 0.177(9) 0.178(9) -0.039(7) 0.000(7) -0.094(8)
C121 0.155(8) 0.165(8) 0.161(8) 0.040(7) -0.041(6) -0.097(7)
C122 0.218(10) 0.174(9) 0.176(10) -0.017(8) -0.019(8) -0.091(8)
C123 0.187(13) 0.122(10) 0.130(10) -0.035(8) 0.041(9) -0.049(10)
C124 0.113(8) 0.138(10) 0.119(9) 0.025(7) -0.017(7) -0.049(8)
C125 0.098(8) 0.165(11) 0.101(8) 0.016(8) -0.014(6) -0.004(8)
C126 0.084(6) 0.179(9) 0.118(7) 0.045(7) -0.029(5) -0.035(6)
C127 0.164(9) 0.190(10) 0.163(9) 0.027(8) -0.012(7) -0.058(7)
C128 0.154(9) 0.185(10) 0.179(9) 0.021(8) -0.051(8) -0.038(7)
C129 0.161(8) 0.122(7) 0.105(7) 0.022(6) -0.046(6) -0.046(6)
C130 0.185(13) 0.104(8) 0.092(8) -0.028(7) 0.036(8) -0.074(9)
C131 0.089(6) 0.075(6) 0.145(10) 0.008(6) -0.012(7) -0.033(5)
C132 0.128(9) 0.117(9) 0.130(10) 0.059(7) -0.025(8) -0.024(8)
C133 0.119(8) 0.082(7) 0.144(10) 0.016(6) -0.013(7) -0.052(6)
C134 0.166(11) 0.088(7) 0.125(10) -0.029(7) 0.036(8) -0.073(8)
C135 0.154(11) 0.187(14) 0.105(9) -0.047(9) 0.013(8) -0.121(11)
C136 0.104(8) 0.170(12) 0.126(10) 0.006(8) -0.042(7) -0.054(8)
C137 0.108(7) 0.101(7) 0.124(9) -0.017(7) -0.019(6) -0.033(6)
C138 0.143(9) 0.084(7) 0.131(9) 0.009(6) -0.048(7) -0.052(7)
C139 0.119(8) 0.086(7) 0.110(8) 0.034(6) -0.040(6) -0.048(6)
C140 0.094(6) 0.099(7) 0.104(7) 0.004(6) -0.026(5) -0.051(6)
C141 0.156(10) 0.077(6) 0.145(11) 0.004(7) -0.084(9) -0.026(6)
C142 0.226(15) 0.105(9) 0.083(7) 0.039(6) -0.041(9) -0.071(10)
C143 0.169(11) 0.112(9) 0.090(8) -0.006(7) -0.013(7) -0.045(9)
C144 0.150(10) 0.102(8) 0.114(9) 0.013(7) -0.037(8) -0.064(7)
C145 0.226(12) 0.225(12) 0.233(12) 0.038(9) -0.047(9) -0.093(9)
C146 0.207(10) 0.205(10) 0.213(11) 0.025(8) -0.033(8) -0.095(8)
C147 0.220(11) 0.226(11) 0.234(12) 0.006(9) -0.033(9) -0.109(9)
C148 0.201(10) 0.206(10) 0.193(10) 0.009(8) -0.011(8) -0.084(8)
C149 0.175(9) 0.186(10) 0.194(10) 0.005(8) -0.043(8) -0.069(8)
C150 0.156(12) 0.192(15) 0.180(15) 0.030(12) -0.037(11) -0.075(11)
C151 0.127(9) 0.124(9) 0.090(7) 0.030(6) -0.031(6) -0.049(8)
C152 0.139(10) 0.111(9) 0.113(8) 0.036(7) -0.053(7) -0.042(7)
C153 0.088(7) 0.122(9) 0.106(7) 0.013(6) -0.006(6) -0.044(7)
C154 0.076(7) 0.126(10) 0.154(10) 0.017(8) -0.005(6) -0.039(7)
C155 0.069(6) 0.111(9) 0.165(11) 0.031(8) -0.012(7) -0.008(6)
C156 0.104(8) 0.118(9) 0.097(7) -0.003(6) 0.029(6) -0.027(7)
C157 0.108(7) 0.132(9) 0.086(7) 0.037(6) -0.031(6) -0.047(7)
C158 0.094(7) 0.188(13) 0.130(10) 0.046(9) -0.021(7) -0.050(8)
C159 0.144(11) 0.180(13) 0.110(9) 0.007(9) 0.001(8) -0.110(10)
C160 0.181(12) 0.125(9) 0.095(8) 0.033(7) -0.044(8) -0.087(9)
C161 0.156(10) 0.079(7) 0.123(9) 0.002(6) -0.030(8) 0.000(7)
C162 0.151(10) 0.088(7) 0.090(7) -0.002(5) -0.009(6) -0.047(7)
C163 0.202(9) 0.154(9) 0.145(8) 0.003(7) -0.063(7) -0.057(7)
C164 0.34(2) 0.179(16) 0.139(12) 0.040(11) -0.102(14) -0.148(17)
C165 0.163(12) 0.149(12) 0.164(13) 0.012(10) -0.019(10) -0.107(10)
C166 0.089(6) 0.108(9) 0.125(9) 0.011(7) -0.034(6) -0.039(6)
C167 0.146(9) 0.083(7) 0.112(8) -0.004(6) -0.051(7) 0.003(6)
C168 0.178(8) 0.125(8) 0.139(8) 0.008(7) -0.061(7) -0.040(6)
C169 0.197(13) 0.128(10) 0.074(6) 0.002(6) -0.037(7) -0.093(10)
C170 0.107(7) 0.079(6) 0.112(8) 0.018(6) -0.032(6) -0.005(5)
C171 0.117(8) 0.079(6) 0.092(7) -0.008(5) -0.012(6) -0.031(6)
C172 0.109(8) 0.150(11) 0.098(7) 0.043(7) -0.038(6) -0.069(8)
C173 0.077(7) 0.066(7) 0.203(14) 0.031(7) -0.005(7) -0.006(5)
C174 0.120(9) 0.075(7) 0.170(12) -0.030(7) 0.032(8) -0.036(7)
C175 0.086(6) 0.131(7) 0.139(7) 0.042(6) -0.024(5) -0.072(5)
C176 0.096(6) 0.133(7) 0.137(7) 0.044(6) -0.031(5) -0.069(5)
C177 0.102(5) 0.140(6) 0.139(6) 0.040(5) -0.021(5) -0.070(5)
C178 0.088(6) 0.141(7) 0.141(7) 0.031(6) -0.026(5) -0.066(5)
C179 0.093(6) 0.129(7) 0.145(7) 0.028(6) -0.041(5) -0.068(5)
C180 0.098(5) 0.133(6) 0.145(6) 0.039(5) -0.025(5) -0.069(5)
C181 0.189(11) 0.121(9) 0.059(6) 0.022(5) -0.014(6) -0.084(8)
C182 0.226(14) 0.124(10) 0.067(6) 0.017(6) -0.024(8) -0.121(11)
C183 0.184(12) 0.131(9) 0.057(6) 0.005(6) -0.011(6) -0.105(9)

loop_
_atom_type_symbol
_atom_type_description
_atom_type_scat_dispersion_real
_atom_type_scat_dispersion_imag
_atom_type_scat_source
C C 0.0033 0.0016 'International Tables Vol C Tables 4.2.6.8 and 6.1.1.4'
H H 0.0000 0.0000 'International Tables Vol C Tables 4.2.6.8 and 6.1.1.4'
N N 0.0061 0.0033 'International Tables Vol C Tables 4.2.6.8 and 6.1.1.4'
O O 0.0106 0.0060 'International Tables Vol C Tables 4.2.6.8 and 6.1.1.4'
Zr Zr -2.9673 0.5597 'International Tables Vol C Tables 4.2.6.8 and 6.1.1.4'
Cl Cl 0.1484 0.1585 'International Tables Vol C Tables 4.2.6.8 and 6.1.1.4'

loop_
_geom_angle_atom_site_label_1
_geom_angle_atom_site_label_2
_geom_angle_atom_site_label_3
_geom_angle
_geom_angle_site_symmetry_1
_geom_angle_site_symmetry_3
O1 Zr1 N1 73.15(15) . .
O1 Zr1 O2 69.23(13) . .
N1 Zr1 O2 137.43(16) . .
O1 Zr1 N2 142.35(15) . .
N1 Zr1 N2 81.11(17) . .
O2 Zr1 N2 141.45(15) . .
O1 Zr1 Cl2 116.41(11) . .
N1 Zr1 Cl2 94.64(13) . .
O2 Zr1 Cl2 84.93(10) . .
N2 Zr1 Cl2 92.26(13) . .
O1 Zr1 Cl1 81.58(11) . .
N1 Zr1 Cl1 113.88(13) . .
O2 Zr1 Cl1 79.71(10) . .
N2 Zr1 Cl1 84.37(13) . .
Cl2 Zr1 Cl1 150.26(6) . .
N3 Zr2 O2 72.70(16) . .
N3 Zr2 O1 131.02(16) . .
O2 Zr2 O1 66.98(13) . .
N3 Zr2 N4 74.89(18) . .
O2 Zr2 N4 133.63(15) . .
O1 Zr2 N4 154.04(16) . .
N3 Zr2 Cl3 112.78(13) . .
O2 Zr2 Cl3 140.05(10) . .
O1 Zr2 Cl3 83.85(10) . .
N4 Zr2 Cl3 83.33(13) . .
N3 Zr2 Cl4 122.81(13) . .
O2 Zr2 Cl4 87.38(10) . .
O1 Zr2 Cl4 82.38(10) . .
N4 Zr2 Cl4 83.18(13) . .
Cl3 Zr2 Cl4 116.20(6) . .
O3 Zr3 N5 73.37(16) . .
O3 Zr3 O4 70.34(14) . .
N5 Zr3 O4 138.02(16) . .
O3 Zr3 N6 137.91(15) . .
N5 Zr3 N6 80.17(18) . .
O4 Zr3 N6 141.77(16) . .
O3 Zr3 Cl5 119.35(11) . .
N5 Zr3 Cl5 93.69(13) . .
O4 Zr3 Cl5 86.26(10) . .
N6 Zr3 Cl5 94.10(12) . .
O3 Zr3 Cl6 79.03(10) . .
N5 Zr3 Cl6 115.83(13) . .
O4 Zr3 Cl6 77.11(10) . .
N6 Zr3 Cl6 83.97(12) . .
Cl5 Zr3 Cl6 149.44(6) . .
N7 Zr4 O4 72.52(15) . .
N7 Zr4 O3 133.21(15) . .
O4 Zr4 O3 66.49(13) . .
N7 Zr4 N8 75.43(17) . .
O4 Zr4 N8 134.02(15) . .
O3 Zr4 N8 151.17(15) . .
N7 Zr4 Cl7 119.23(13) . .
O4 Zr4 Cl7 86.22(10) . .
O3 Zr4 Cl7 80.10(10) . .
N8 Zr4 Cl7 81.54(12) . .
N7 Zr4 Cl8 120.15(13) . .
O4 Zr4 Cl8 141.66(10) . .
O3 Zr4 Cl8 82.99(10) . .
N8 Zr4 Cl8 83.40(12) . .
Cl7 Zr4 Cl8 111.71(5) . .
N7 Zr4 Cl6 76.20(13) . .
O4 Zr4 Cl6 68.42(10) . .
O3 Zr4 Cl6 68.62(10) . .
N8 Zr4 Cl6 132.95(12) . .
Cl7 Zr4 Cl6 145.46(5) . .
Cl8 Zr4 Cl6 79.43(5) . .
C1 O1 Zr1 119.6(3) . .
C1 O1 Zr2 132.9(3) . .
Zr1 O1 Zr2 105.62(15) . .
C28 O2 Zr1 125.3(3) . .
C28 O2 Zr2 115.2(3) . .
Zr1 O2 Zr2 103.56(15) . .
C55 O3 Zr3 120.3(3) . .
C55 O3 Zr4 133.9(3) . .
Zr3 O3 Zr4 103.95(15) . .
C82 O4 Zr3 125.4(3) . .
C82 O4 Zr4 116.1(3) . .
Zr3 O4 Zr4 102.26(14) . .
C11 N1 C2 122.0(5) . .
C11 N1 Zr1 115.7(4) . .
C2 N1 Zr1 118.4(3) . .
C13 N2 C16 117.3(5) . .
C13 N2 Zr1 118.9(4) . .
C16 N2 Zr1 123.8(4) . .
C38 N3 C29 123.2(5) . .
C38 N3 Zr2 116.8(4) . .
C29 N3 Zr2 118.4(4) . .
C40 N4 C43 118.3(5) . .
C40 N4 Zr2 118.3(4) . .
C43 N4 Zr2 123.4(4) . .
C65 N5 C56 122.9(5) . .
C65 N5 Zr3 116.5(4) . .
C56 N5 Zr3 117.9(3) . .
C67 N6 C70 116.2(5) . .
C67 N6 Zr3 120.0(4) . .
C70 N6 Zr3 123.8(3) . .
C92 N7 C83 122.9(5) . .
C92 N7 Zr4 113.8(3) . .
C83 N7 Zr4 119.9(3) . .
C94 N8 C97 118.0(5) . .
C94 N8 Zr4 116.5(4) . .
C97 N8 Zr4 125.5(3) . .
C6 C1 C2 120.3(5) . .
C6 C1 O1 125.0(5) . .
C2 C1 O1 114.7(5) . .
C1 C2 C3 120.1(5) . .
C1 C2 N1 113.8(5) . .
C3 C2 N1 126.0(5) . .
C2 C3 C4 120.4(6) . .
C2 C3 H3 119.8 . .
C4 C3 H3 119.8 . .
C5 C4 C3 118.2(5) . .
C5 C4 C7 122.1(6) . .
C3 C4 C7 119.7(6) . .
C4 C5 C6 120.9(6) . .
C4 C5 H5 119.6 . .
C6 C5 H5 119.6 . .
C1 C6 C5 119.8(6) . .
C1 C6 H6 120.1 . .
C5 C6 H6 120.1 . .
C9 C7 C10 108.9(7) . .
C9 C7 C4 109.8(6) . .
C10 C7 C4 112.5(6) . .
C9 C7 C8 108.3(7) . .
C10 C7 C8 108.2(6) . .
C4 C7 C8 109.0(6) . .
C7 C8 H8A 109.5 . .
C7 C8 H8B 109.5 . .
H8A C8 H8B 109.5 . .
C7 C8 H8C 109.5 . .
H8A C8 H8C 109.5 . .
H8B C8 H8C 109.5 . .
C7 C9 H9A 109.5 . .
C7 C9 H9B 109.5 . .
H9A C9 H9B 109.5 . .
C7 C9 H9C 109.5 . .
H9A C9 H9C 109.5 . .
H9B C9 H9C 109.5 . .
C7 C10 H10A 109.5 . .
C7 C10 H10B 109.5 . .
H10A C10 H10B 109.5 . .
C7 C10 H10C 109.5 . .
H10A C10 H10C 109.5 . .
H10B C10 H10C 109.5 . .
C12 C11 N1 121.6(5) . .
C12 C11 C14 117.4(5) . .
N1 C11 C14 120.9(5) . .
C11 C12 C13 129.3(6) . .
C11 C12 H12 115.3 . .
C13 C12 H12 115.3 . .
N2 C13 C12 121.7(5) . .
N2 C13 C15 121.1(6) . .
C12 C13 C15 117.1(6) . .
C11 C14 H14A 109.5 . .
C11 C14 H14B 109.5 . .
H14A C14 H14B 109.5 . .
C11 C14 H14C 109.5 . .
H14A C14 H14C 109.5 . .
H14B C14 H14C 109.5 . .
C13 C15 H15A 109.5 . .
C13 C15 H15B 109.5 . .
H15A C15 H15B 109.5 . .
C13 C15 H15C 109.5 . .
H15A C15 H15C 109.5 . .
H15B C15 H15C 109.5 . .
C17 C16 C21 120.4(6) . .
C17 C16 N2 119.2(5) . .
C21 C16 N2 120.2(5) . .
C18 C17 C16 118.1(6) . .
C18 C17 C22 118.5(6) . .
C16 C17 C22 123.4(6) . .
C19 C18 C17 121.0(7) . .
C19 C18 H18 119.5 . .
C17 C18 H18 119.5 . .
C20 C19 C18 120.3(7) . .
C20 C19 H19 119.9 . .
C18 C19 H19 119.9 . .
C19 C20 C21 121.9(7) . .
C19 C20 H20 119.1 . .
C21 C20 H20 119.1 . .
C20 C21 C16 118.3(6) . .
C20 C21 C25 120.0(6) . .
C16 C21 C25 121.6(6) . .
C23 C22 C17 110.7(6) . .
C23 C22 C24 110.0(6) . .
C17 C22 C24 112.4(6) . .
C23 C22 H22 107.8 . .
C17 C22 H22 107.8 . .
C24 C22 H22 107.8 . .
C22 C23 H23A 109.5 . .
C22 C23 H23B 109.5 . .
H23A C23 H23B 109.5 . .
C22 C23 H23C 109.5 . .
H23A C23 H23C 109.5 . .
H23B C23 H23C 109.5 . .
C22 C24 H24A 109.5 . .
C22 C24 H24B 109.5 . .
H24A C24 H24B 109.5 . .
C22 C24 H24C 109.5 . .
H24A C24 H24C 109.5 . .
H24B C24 H24C 109.5 . .
C26 C25 C21 111.3(8) . .
C26 C25 C27 111.8(8) . .
C21 C25 C27 113.1(8) . .
C26 C25 H25 106.7 . .
C21 C25 H25 106.7 . .
C27 C25 H25 106.7 . .
C25 C26 H26A 109.5 . .
C25 C26 H26B 109.5 . .
H26A C26 H26B 109.5 . .
C25 C26 H26C 109.5 . .
H26A C26 H26C 109.5 . .
H26B C26 H26C 109.5 . .
C25 C27 H27A 109.5 . .
C25 C27 H27B 109.5 . .
H27A C27 H27B 109.5 . .
C25 C27 H27C 109.5 . .
H27A C27 H27C 109.5 . .
H27B C27 H27C 109.5 . .
C33 C28 O2 124.2(5) . .
C33 C28 C29 120.6(5) . .
O2 C28 C29 115.0(5) . .
N3 C29 C30 126.1(6) . .
N3 C29 C28 115.0(5) . .
C30 C29 C28 118.3(6) . .
C31 C30 C29 122.9(6) . .
C31 C30 H30 118.6 . .
C29 C30 H30 118.6 . .
C30 C31 C32 117.9(6) . .
C30 C31 C34 119.2(6) . .
C32 C31 C34 122.9(6) . .
C31 C32 C33 120.8(6) . .
C31 C32 H32 119.6 . .
C33 C32 H32 119.6 . .
C28 C33 C32 119.4(6) . .
C28 C33 H33 120.3 . .
C32 C33 H33 120.3 . .
C36 C34 C37 115.6(8) . .
C36 C34 C31 112.1(6) . .
C37 C34 C31 114.0(7) . .
C36 C34 C35 103.8(9) . .
C37 C34 C35 102.3(8) . .
C31 C34 C35 107.6(7) . .
C34 C35 H35A 109.5 . .
C34 C35 H35B 109.5 . .
H35A C35 H35B 109.5 . .
C34 C35 H35C 109.5 . .
H35A C35 H35C 109.5 . .
H35B C35 H35C 109.5 . .
C34 C36 H36A 109.5 . .
C34 C36 H36B 109.5 . .
H36A C36 H36B 109.5 . .
C34 C36 H36C 109.5 . .
H36A C36 H36C 109.5 . .
H36B C36 H36C 109.5 . .
C34 C37 H37A 109.5 . .
C34 C37 H37B 109.5 . .
H37A C37 H37B 109.5 . .
C34 C37 H37C 109.5 . .
H37A C37 H37C 109.5 . .
H37B C37 H37C 109.5 . .
C39 C38 N3 120.3(6) . .
C39 C38 C41 121.1(6) . .
N3 C38 C41 118.6(6) . .
C38 C39 C40 124.6(6) . .
C38 C39 H39 117.7 . .
C40 C39 H39 117.7 . .
N4 C40 C39 121.7(6) . .
N4 C40 C42 121.7(7) . .
C39 C40 C42 116.3(6) . .
C38 C41 H41A 109.5 . .
C38 C41 H41B 109.5 . .
H41A C41 H41B 109.5 . .
C38 C41 H41C 109.5 . .
H41A C41 H41C 109.5 . .
H41B C41 H41C 109.5 . .
C40 C42 H42A 109.5 . .
C40 C42 H42B 109.5 . .
H42A C42 H42B 109.5 . .
C40 C42 H42C 109.5 . .
H42A C42 H42C 109.5 . .
H42B C42 H42C 109.5 . .
C44 C43 C48 121.2(6) . .
C44 C43 N4 117.9(6) . .
C48 C43 N4 120.7(6) . .
C45 C44 C43 117.7(7) . .
C45 C44 C49 120.5(7) . .
C43 C44 C49 121.7(6) . .
C46 C45 C44 121.5(8) . .
C46 C45 H45 119.2 . .
C44 C45 H45 119.2 . .
C45 C46 C47 120.3(8) . .
C45 C46 H46 119.9 . .
C47 C46 H46 119.9 . .
C46 C47 C48 122.5(8) . .
C46 C47 H47 118.8 . .
C48 C47 H47 118.8 . .
C47 C48 C43 116.8(7) . .
C47 C48 C52 121.3(7) . .
C43 C48 C52 121.9(7) . .
C44 C49 C50 113.2(7) . .
C44 C49 C51 112.4(6) . .
C50 C49 C51 108.9(7) . .
C44 C49 H49 107.4 . .
C50 C49 H49 107.4 . .
C51 C49 H49 107.4 . .
C49 C50 H50A 109.5 . .
C49 C50 H50B 109.5 . .
H50A C50 H50B 109.5 . .
C49 C50 H50C 109.5 . .
H50A C50 H50C 109.5 . .
H50B C50 H50C 109.5 . .
C49 C51 H51A 109.5 . .
C49 C51 H51B 109.5 . .
H51A C51 H51B 109.5 . .
C49 C51 H51C 109.5 . .
H51A C51 H51C 109.5 . .
H51B C51 H51C 109.5 . .
C48 C52 C54 113.3(7) . .
C48 C52 C53 111.1(7) . .
C54 C52 C53 110.0(7) . .
C48 C52 H52 107.4 . .
C54 C52 H52 107.4 . .
C53 C52 H52 107.4 . .
C52 C53 H53A 109.5 . .
C52 C53 H53B 109.5 . .
H53A C53 H53B 109.5 . .
C52 C53 H53C 109.5 . .
H53A C53 H53C 109.5 . .
H53B C53 H53C 109.5 . .
C52 C54 H54A 109.5 . .
C52 C54 H54B 109.5 . .
H54A C54 H54B 109.5 . .
C52 C54 H54C 109.5 . .
H54A C54 H54C 109.5 . .
H54B C54 H54C 109.5 . .
C60 C55 C56 121.5(5) . .
C60 C55 O3 124.5(5) . .
C56 C55 O3 114.0(5) . .
C55 C56 C57 118.2(6) . .
C55 C56 N5 114.2(5) . .
C57 C56 N5 127.5(6) . .
C56 C57 C58 121.4(6) . .
C56 C57 H57 119.3 . .
C58 C57 H57 119.3 . .
C59 C58 C57 117.3(6) . .
C59 C58 C61 121.9(7) . .
C57 C58 C61 120.6(6) . .
C58 C59 C60 122.0(6) . .
C58 C59 H59 119.0 . .
C60 C59 H59 119.0 . .
C55 C60 C59 119.3(6) . .
C55 C60 H60 120.3 . .
C59 C60 H60 120.3 . .
C63 C61 C64 108.4(8) . .
C63 C61 C58 110.1(8) . .
C64 C61 C58 113.8(7) . .
C63 C61 C62 106.8(9) . .
C64 C61 C62 108.8(8) . .
C58 C61 C62 108.7(7) . .
C61 C62 H62A 109.5 . .
C61 C62 H62B 109.5 . .
H62A C62 H62B 109.5 . .
C61 C62 H62C 109.5 . .
H62A C62 H62C 109.5 . .
H62B C62 H62C 109.5 . .
C61 C63 H63A 109.5 . .
C61 C63 H63B 109.5 . .
H63A C63 H63B 109.5 . .
C61 C63 H63C 109.5 . .
H63A C63 H63C 109.5 . .
H63B C63 H63C 109.5 . .
C61 C64 H64A 109.5 . .
C61 C64 H64B 109.5 . .
H64A C64 H64B 109.5 . .
C61 C64 H64C 109.5 . .
H64A C64 H64C 109.5 . .
H64B C64 H64C 109.5 . .
N5 C65 C66 121.6(6) . .
N5 C65 C68 121.3(6) . .
C66 C65 C68 117.0(6) . .
C65 C66 C67 128.4(6) . .
C65 C66 H66 115.8 . .
C67 C66 H66 115.8 . .
N6 C67 C66 120.5(6) . .
N6 C67 C69 122.1(6) . .
C66 C67 C69 117.4(6) . .
C65 C68 H68A 109.5 . .
C65 C68 H68B 109.5 . .
H68A C68 H68B 109.5 . .
C65 C68 H68C 109.5 . .
H68A C68 H68C 109.5 . .
H68B C68 H68C 109.5 . .
C67 C69 H69A 109.5 . .
C67 C69 H69B 109.5 . .
H69A C69 H69B 109.5 . .
C67 C69 H69C 109.5 . .
H69A C69 H69C 109.5 . .
H69B C69 H69C 109.5 . .
C71 C70 C75 122.1(6) . .
C71 C70 N6 118.8(6) . .
C75 C70 N6 119.0(5) . .
C72 C71 C70 118.5(7) . .
C72 C71 C76 117.8(6) . .
C70 C71 C76 123.6(6) . .
C71 C72 C73 120.1(7) . .
C71 C72 H72 119.9 . .
C73 C72 H72 119.9 . .
C74 C73 C72 120.9(7) . .
C74 C73 H73 119.5 . .
C72 C73 H73 119.5 . .
C73 C74 C75 120.4(7) . .
C73 C74 H74 119.8 . .
C75 C74 H74 119.8 . .
C74 C75 C70 117.9(6) . .
C74 C75 C79 119.4(6) . .
C70 C75 C79 122.7(6) . .
C71 C76 C77 111.6(6) . .
C71 C76 C78 112.8(6) . .
C77 C76 C78 110.4(6) . .
C71 C76 H76 107.2 . .
C77 C76 H76 107.2 . .
C78 C76 H76 107.2 . .
C76 C77 H77A 109.5 . .
C76 C77 H77B 109.5 . .
H77A C77 H77B 109.5 . .
C76 C77 H77C 109.5 . .
H77A C77 H77C 109.5 . .
H77B C77 H77C 109.5 . .
C76 C78 H78A 109.5 . .
C76 C78 H78B 109.5 . .
H78A C78 H78B 109.5 . .
C76 C78 H78C 109.5 . .
H78A C78 H78C 109.5 . .
H78B C78 H78C 109.5 . .
C80 C79 C75 114.2(6) . .
C80 C79 C81 111.1(6) . .
C75 C79 C81 112.1(6) . .
C80 C79 H79 106.2 . .
C75 C79 H79 106.2 . .
C81 C79 H79 106.2 . .
C79 C80 H80A 109.5 . .
C79 C80 H80B 109.5 . .
H80A C80 H80B 109.5 . .
C79 C80 H80C 109.5 . .
H80A C80 H80C 109.5 . .
H80B C80 H80C 109.5 . .
C79 C81 H81A 109.5 . .
C79 C81 H81B 109.5 . .
H81A C81 H81B 109.5 . .
C79 C81 H81C 109.5 . .
H81A C81 H81C 109.5 . .
H81B C81 H81C 109.5 . .
C87 C82 O4 124.3(5) . .
C87 C82 C83 120.9(5) . .
O4 C82 C83 114.7(5) . .
C84 C83 C82 119.9(5) . .
C84 C83 N7 125.1(5) . .
C82 C83 N7 114.5(5) . .
C83 C84 C85 120.6(5) . .
C83 C84 H84 119.7 . .
C85 C84 H84 119.7 . .
C86 C85 C84 117.2(5) . .
C86 C85 C88 121.6(5) . .
C84 C85 C88 121.1(6) . .
C85 C86 C87 122.4(5) . .
C85 C86 H86 118.8 . .
C87 C86 H86 118.8 . .
C82 C87 C86 118.9(5) . .
C82 C87 H87 120.5 . .
C86 C87 H87 120.5 . .
C89B C88 C91A 129.6(10) . .
C89B C88 C91B 110.9(14) . .
C91A C88 C91B 51.8(10) . .
C89B C88 C85 115.4(10) . .
C91A C88 C85 115.0(7) . .
C91B C88 C85 107.2(9) . .
C89B C88 C90A 52.5(11) . .
C91A C88 C90A 111.7(9) . .
C91B C88 C90A 145.8(10) . .
C85 C88 C90A 107.0(7) . .
C89B C88 C89A 53.5(11) . .
C91A C88 C89A 108.8(9) . .
C91B C88 C89A 63.0(10) . .
C85 C88 C89A 108.1(6) . .
C90A C88 C89A 105.8(9) . .
C89B C88 C90B 109.6(14) . .
C91A C88 C90B 55.3(11) . .
C91B C88 C90B 106.9(14) . .
C85 C88 C90B 106.5(9) . .
C90A C88 C90B 62.7(10) . .
C89A C88 C90B 145.4(10) . .
C88 C89A H89A 107.4 . .
C88 C89A H89B 108.5 . .
H89A C89A H89B 109.6 . .
C88 C89A H89C 112.4 . .
H89A C89A H89C 109.5 . .
H89B C89A H89C 109.4 . .
C88 C90A H90A 113.6 . .
C88 C90A H90B 108.7 . .
H90A C90A H90B 109.4 . .
C88 C90A H90C 105.9 . .
H90A C90A H90C 109.6 . .
H90B C90A H90C 109.6 . .
C88 C91A H91A 107.4 . .
C88 C91A H91B 107.7 . .
H91A C91A H91B 109.6 . .
C88 C91A H91C 113.3 . .
H91A C91A H91C 109.4 . .
H91B C91A H91C 109.4 . .
C88 C89B H89D 109.0 . .
C88 C89B H89E 111.1 . .
H89D C89B H89E 109.4 . .
C88 C89B H89F 108.3 . .
H89D C89B H89F 109.5 . .
H89E C89B H89F 109.6 . .
C88 C90B H90A 84.9 . .
C88 C90B H91C 97.6 . .
H90A C90B H91C 177.5 . .
C88 C90B H90D 109.9 . .
C88 C90B H90E 109.6 . .
H90D C90B H90E 109.3 . .
C88 C90B H90F 108.8 . .
H90D C90B H90F 109.6 . .
H90E C90B H90F 109.6 . .
C88 C91B H91D 110.9 . .
C88 C91B H91E 108.4 . .
H91D C91B H91E 109.5 . .
C88 C91B H91F 109.0 . .
H91D C91B H91F 109.4 . .
H91E C91B H91F 109.6 . .
C93 C92 N7 119.2(5) . .
C93 C92 C95 120.2(5) . .
N7 C92 C95 120.6(5) . .
C92 C93 C94 123.9(5) . .
C92 C93 H93 118.0 . .
C94 C93 H93 118.0 . .
N8 C94 C93 121.0(5) . .
N8 C94 C96 123.4(5) . .
C93 C94 C96 115.5(5) . .
C92 C95 H95A 109.5 . .
C92 C95 H95B 109.5 . .
H95A C95 H95B 109.5 . .
C92 C95 H95C 109.5 . .
H95A C95 H95C 109.5 . .
H95B C95 H95C 109.5 . .
C94 C96 H96A 109.5 . .
C94 C96 H96B 109.5 . .
H96A C96 H96B 109.5 . .
C94 C96 H96C 109.5 . .
H96A C96 H96C 109.5 . .
H96B C96 H96C 109.5 . .
C98 C97 C102 122.0(6) . .
C98 C97 N8 117.3(5) . .
C102 C97 N8 120.7(5) . .
C99 C98 C97 117.1(6) . .
C99 C98 C103 120.3(6) . .
C97 C98 C103 122.6(6) . .
C100 C99 C98 121.4(7) . .
C100 C99 H99 119.3 . .
C98 C99 H99 119.3 . .
C99 C100 C101 119.8(7) . .
C99 C100 H100 120.1 . .
C101 C100 H100 120.1 . .
C100 C101 C102 123.4(7) . .
C100 C101 H101 118.3 . .
C102 C101 H101 118.3 . .
C101 C102 C97 116.2(6) . .
C101 C102 C106 122.5(6) . .
C97 C102 C106 121.3(6) . .
C105 C103 C98 112.7(6) . .
C105 C103 C104 110.7(6) . .
C98 C103 C104 112.1(5) . .
C105 C103 H103 107.0 . .
C98 C103 H103 107.0 . .
C104 C103 H103 107.0 . .
C103 C104 H10D 109.5 . .
C103 C104 H10E 109.5 . .
H10D C104 H10E 109.5 . .
C103 C104 H10F 109.5 . .
H10D C104 H10F 109.5 . .
H10E C104 H10F 109.5 . .
C103 C105 H10G 109.5 . .
C103 C105 H10H 109.5 . .
H10G C105 H10H 109.5 . .
C103 C105 H10I 109.5 . .
H10G C105 H10I 109.5 . .
H10H C105 H10I 109.5 . .
C102 C106 C107 112.2(6) . .
C102 C106 C108 109.6(6) . .
C107 C106 C108 110.5(6) . .
C102 C106 H106 108.1 . .
C107 C106 H106 108.1 . .
C108 C106 H106 108.1 . .
C106 C107 H10J 109.5 . .
C106 C107 H10K 109.5 . .
H10J C107 H10K 109.5 . .
C106 C107 H10L 109.5 . .
H10J C107 H10L 109.5 . .
H10K C107 H10L 109.5 . .
C106 C108 H10M 109.5 . .
C106 C108 H10N 109.5 . .
H10M C108 H10N 109.5 . .
C106 C108 H10O 109.5 . .
H10M C108 H10O 109.5 . .
H10N C108 H10O 109.5 . .
C114 C109 C110 122.5(13) . .
C114 C109 H109 118.7 . .
C110 C109 H109 118.7 . .
C109 C110 C111 116.6(10) . .
C109 C110 H110 121.7 . .
C111 C110 H110 121.7 . .
C112 C111 C110 119.7(10) . .
C112 C111 H111 120.2 . .
C110 C111 H111 120.2 . .
C111 C112 C113 120.3(10) . .
C111 C112 H112 119.9 . .
C113 C112 H112 119.9 . .
C112 C113 C114 118.6(11) . .
C112 C113 H113 120.7 . .
C114 C113 H113 120.7 . .
C109 C114 C113 122.3(11) . .
C109 C114 H114 118.9 . .
C113 C114 H114 118.9 . .
C116 C115 C120 120.0 . .
C116 C115 H115 120.0 . .
C120 C115 H115 120.0 . .
C115 C116 C117 120.0 . .
C115 C116 H116 120.0 . .
C117 C116 H116 120.0 . .
C116 C117 C118 120.0 . .
C116 C117 H117 120.0 . .
C118 C117 H117 120.0 . .
C119 C118 C117 120.0 . .
C119 C118 H118 120.0 . .
C117 C118 H118 120.0 . .
C118 C119 C120 120.0 . .
C118 C119 H119 120.0 . .
C120 C119 H119 120.0 . .
C119 C120 C115 120.0 . .
C119 C120 H120 120.0 . .
C115 C120 H120 120.0 . .
C122 C121 C126 120.0 . .
C122 C121 H121 120.0 . .
C126 C121 H121 120.0 . .
C121 C122 C123 120.0 . .
C121 C122 H122 120.0 . .
C123 C122 H122 120.0 . .
C124 C123 C122 120.0 . .
C124 C123 H123 120.0 . .
C122 C123 H123 120.0 . .
C125 C124 C123 120.0 . .
C125 C124 H124 120.0 . .
C123 C124 H124 120.0 . .
C124 C125 C126 120.0 . .
C124 C125 H125 120.0 . .
C126 C125 H125 120.0 . .
C125 C126 C121 120.0 . .
C125 C126 H126 120.0 . .
C121 C126 H126 120.0 . .
C128 C127 C132 117.9(15) . .
C128 C127 H127 121.0 . .
C132 C127 H127 121.0 . .
C129 C128 C127 121.5(15) . .
C129 C128 H128 119.3 . .
C127 C128 H128 119.3 . .
C128 C129 C130 120.6(13) . .
C128 C129 H129 119.7 . .
C130 C129 H129 119.7 . .
C131 C130 C129 118.0(10) . .
C131 C130 H130 121.0 . .
C129 C130 H130 121.0 . .
C132 C131 C130 119.2(10) . .
C132 C131 H131 120.4 . .
C130 C131 H131 120.4 . .
C131 C132 C127 122.5(12) . .
C131 C132 H132 118.8 . .
C127 C132 H132 118.8 . .
C134 C133 C138 120.0 . .
C134 C133 H133 120.0 . .
C138 C133 H133 120.0 . .
C135 C134 C133 120.0 . .
C135 C134 H134 120.0 . .
C133 C134 H134 120.0 . .
C134 C135 C136 120.0 . .
C134 C135 H135 120.0 . .
C136 C135 H135 120.0 . .
C137 C136 C135 120.0 . .
C137 C136 H136 120.0 . .
C135 C136 H136 120.0 . .
C136 C137 C138 120.0 . .
C136 C137 H137 120.0 . .
C138 C137 H137 120.0 . .
C137 C138 C133 120.0 . .
C137 C138 H138 120.0 . .
C133 C138 H138 120.0 . .
C140 C139 C144 124.2(10) . .
C140 C139 H139 117.9 . .
C144 C139 H139 117.9 . .
C139 C140 C141 119.8(10) . .
C139 C140 H140 120.1 . .
C141 C140 H140 120.1 . .
C140 C141 C142 117.2(10) . .
C140 C141 H141 121.4 . .
C142 C141 H141 121.4 . .
C143 C142 C141 119.4(10) . .
C143 C142 H142 120.3 . .
C141 C142 H142 120.3 . .
C144 C143 C142 120.3(12) . .
C144 C143 H143 119.8 . .
C142 C143 H143 119.8 . .
C143 C144 C139 118.8(12) . .
C143 C144 H144 120.6 . .
C139 C144 H144 120.6 . .
C146 C145 C150 120.0 . .
C146 C145 H145 120.0 . .
C150 C145 H145 120.0 . .
C145 C146 C147 120.0 . .
C145 C146 H146 120.0 . .
C147 C146 H146 120.0 . .
C148 C147 C146 120.0 . .
C148 C147 H147 120.0 . .
C146 C147 H147 120.0 . .
C147 C148 C149 120.0 . .
C147 C148 H148 120.0 . .
C149 C148 H148 120.0 . .
C150 C149 C148 120.0 . .
C150 C149 H149 120.0 . .
C148 C149 H149 120.0 . .
C149 C150 C145 120.0 . .
C149 C150 H150 120.0 . .
C145 C150 H150 120.0 . .
C152 C151 C156 118.7(12) . .
C152 C151 H151 120.6 . .
C156 C151 H151 120.6 . .
C151 C152 C153 120.4(11) . .
C151 C152 H152 119.8 . .
C153 C152 H152 119.8 . .
C154 C153 C152 121.1(12) . .
C154 C153 H153 119.4 . .
C152 C153 H153 119.4 . .
C153 C154 C155 119.8(12) . .
C153 C154 H154 120.1 . .
C155 C154 H154 120.1 . .
C154 C155 C156 120.1(11) . .
C154 C155 H155 120.0 . .
C156 C155 H155 120.0 . .
C151 C156 C155 119.8(12) . .
C151 C156 H156 120.1 . .
C155 C156 H156 120.1 . .
C158 C157 C162 120.0 . .
C158 C157 H157 120.0 . .
C162 C157 H157 120.0 . .
C159 C158 C157 120.0 . .
C159 C158 H158 120.0 . .
C157 C158 H158 120.0 . .
C158 C159 C160 120.0 . .
C158 C159 H159 120.0 . .
C160 C159 H159 120.0 . .
C159 C160 C161 120.0 . .
C159 C160 H160 120.0 . .
C161 C160 H160 120.0 . .
C162 C161 C160 120.0 . .
C162 C161 H161 120.0 . .
C160 C161 H161 120.0 . .
C161 C162 C157 120.0 . .
C161 C162 H162 120.0 . .
C157 C162 H162 120.0 . .
C168 C163 C164 119.6(14) . .
C168 C163 H163 120.2 . .
C164 C163 H163 120.2 . .
C165 C164 C163 117.5(15) . .
C165 C164 H164 121.2 . .
C163 C164 H164 121.2 . .
C166 C165 C164 120.8(14) . .
C166 C165 H165 119.6 . .
C164 C165 H165 119.6 . .
C167 C166 C165 120.7(12) . .
C167 C166 H166 119.6 . .
C165 C166 H166 119.6 . .
C166 C167 C168 121.2(12) . .
C166 C167 H167 119.4 . .
C168 C167 H167 119.4 . .
C167 C168 C163 119.0(14) . .
C167 C168 H168 120.5 . .
C163 C168 H168 120.5 . .
C174 C169 C170 123.0(11) . .
C174 C169 H169 118.5 . .
C170 C169 H169 118.5 . .
C169 C170 C171 120.0(10) . .
C169 C170 H170 120.0 . .
C171 C170 H170 120.0 . .
C170 C171 C172 119.1(9) . .
C170 C171 H171 120.5 . .
C172 C171 H171 120.5 . .
C173 C172 C171 117.6(10) . .
C173 C172 H172 121.2 . .
C171 C172 H172 121.2 . .
C174 C173 C172 123.3(10) . .
C174 C173 H173 118.3 . .
C172 C173 H173 118.3 . .
C169 C174 C173 116.9(10) . .
C169 C174 H174 121.5 . .
C173 C174 H174 121.5 . .
C176 C175 C180 120.0 . .
C176 C175 H175 120.0 . .
C180 C175 H175 120.0 . .
C177 C176 C175 120.0 . .
C177 C176 H176 120.0 . .
C175 C176 H176 120.0 . .
C176 C177 C178 120.0 . .
C176 C177 H177 120.0 . .
C178 C177 H177 120.0 . .
C179 C178 C177 120.0 . .
C179 C178 H178 120.0 . .
C177 C178 H178 120.0 . .
C180 C179 C178 120.0 . .
C180 C179 H179 120.0 . .
C178 C179 H179 120.0 . .
C179 C180 C175 120.0 . .
C179 C180 H180 120.0 . .
C175 C180 H180 120.0 . .
C183 C181 C182 117.2(11) 2_556 .
C183 C181 H181 121.4 2_556 .
C182 C181 H181 121.4 . .
C183 C182 C181 121.1(11) . .
C183 C182 H182 119.4 . .
C181 C182 H182 119.4 . .
C182 C183 C181 121.6(12) . 2_556
C182 C183 H183 119.2 . .
C181 C183 H183 119.2 2_556 .

loop_
_geom_bond_atom_site_label_1
_geom_bond_atom_site_label_2
_geom_bond_distance
_geom_bond_site_symmetry_2
Zr1 O1 2.119(4) .
Zr1 N1 2.129(4) .
Zr1 O2 2.197(4) .
Zr1 N2 2.243(5) .
Zr1 Cl2 2.4150(16) .
Zr1 Cl1 2.4867(15) .
Zr2 N3 2.112(4) .
Zr2 O2 2.214(4) .
Zr2 O1 2.231(3) .
Zr2 N4 2.326(5) .
Zr2 Cl3 2.4027(15) .
Zr2 Cl4 2.4058(16) .
Zr3 O3 2.100(4) .
Zr3 N5 2.139(4) .
Zr3 O4 2.178(4) .
Zr3 N6 2.218(5) .
Zr3 Cl5 2.4102(16) .
Zr3 Cl6 2.5273(15) .
Zr4 N7 2.112(4) .
Zr4 O4 2.235(4) .
Zr4 O3 2.261(4) .
Zr4 N8 2.315(5) .
Zr4 Cl7 2.4098(15) .
Zr4 Cl8 2.4225(15) .
Zr4 Cl6 2.9087(15) .
O1 C1 1.385(6) .
O2 C28 1.369(6) .
O3 C55 1.393(6) .
O4 C82 1.397(6) .
N1 C11 1.381(7) .
N1 C2 1.414(7) .
N2 C13 1.337(7) .
N2 C16 1.451(8) .
N3 C38 1.374(7) .
N3 C29 1.386(8) .
N4 C40 1.322(8) .
N4 C43 1.444(8) .
N5 C65 1.356(7) .
N5 C56 1.414(7) .
N6 C67 1.333(7) .
N6 C70 1.462(8) .
N7 C92 1.389(7) .
N7 C83 1.417(7) .
N8 C94 1.318(7) .
N8 C97 1.455(7) .
C1 C6 1.367(8) .
C1 C2 1.382(8) .
C2 C3 1.385(8) .
C3 C4 1.399(8) .
C3 H3 0.9300 .
C4 C5 1.392(9) .
C4 C7 1.531(8) .
C5 C6 1.394(8) .
C5 H5 0.9300 .
C6 H6 0.9300 .
C7 C9 1.511(10) .
C7 C10 1.525(10) .
C7 C8 1.533(11) .
C8 H8A 0.9600 .
C8 H8B 0.9600 .
C8 H8C 0.9600 .
C9 H9A 0.9600 .
C9 H9B 0.9600 .
C9 H9C 0.9600 .
C10 H10A 0.9600 .
C10 H10B 0.9600 .
C10 H10C 0.9600 .
C11 C12 1.366(8) .
C11 C14 1.516(9) .
C12 C13 1.394(9) .
C12 H12 0.9300 .
C13 C15 1.528(8) .
C14 H14A 0.9600 .
C14 H14B 0.9600 .
C14 H14C 0.9600 .
C15 H15A 0.9600 .
C15 H15B 0.9600 .
C15 H15C 0.9600 .
C16 C17 1.400(8) .
C16 C21 1.404(9) .
C17 C18 1.378(9) .
C17 C22 1.533(9) .
C18 C19 1.373(10) .
C18 H18 0.9300 .
C19 C20 1.346(10) .
C19 H19 0.9300 .
C20 C21 1.365(9) .
C20 H20 0.9300 .
C21 C25 1.512(10) .
C22 C23 1.505(10) .
C22 C24 1.542(10) .
C22 H22 0.9800 .
C23 H23A 0.9600 .
C23 H23B 0.9600 .
C23 H23C 0.9600 .
C24 H24A 0.9600 .
C24 H24B 0.9600 .
C24 H24C 0.9600 .
C25 C26 1.490(14) .
C25 C27 1.519(12) .
C25 H25 0.9800 .
C26 H26A 0.9600 .
C26 H26B 0.9600 .
C26 H26C 0.9600 .
C27 H27A 0.9600 .
C27 H27B 0.9600 .
C27 H27C 0.9600 .
C28 C33 1.367(8) .
C28 C29 1.400(8) .
C29 C30 1.392(8) .
C30 C31 1.371(9) .
C30 H30 0.9300 .
C31 C32 1.391(9) .
C31 C34 1.520(9) .
C32 C33 1.418(8) .
C32 H32 0.9300 .
C33 H33 0.9300 .
C34 C36 1.480(8) .
C34 C37 1.490(8) .
C34 C35 1.584(14) .
C35 H35A 0.9600 .
C35 H35B 0.9600 .
C35 H35C 0.9600 .
C36 H36A 0.9600 .
C36 H36B 0.9600 .
C36 H36C 0.9600 .
C37 H37A 0.9600 .
C37 H37B 0.9600 .
C37 H37C 0.9600 .
C38 C39 1.354(9) .
C38 C41 1.508(9) .
C39 C40 1.403(9) .
C39 H39 0.9300 .
C40 C42 1.511(9) .
C41 H41A 0.9600 .
C41 H41B 0.9600 .
C41 H41C 0.9600 .
C42 H42A 0.9600 .
C42 H42B 0.9600 .
C42 H42C 0.9600 .
C43 C44 1.410(10) .
C43 C48 1.440(10) .
C44 C45 1.402(10) .
C44 C49 1.505(10) .
C45 C46 1.370(12) .
C45 H45 0.9300 .
C46 C47 1.375(12) .
C46 H46 0.9300 .
C47 C48 1.385(11) .
C47 H47 0.9300 .
C48 C52 1.501(11) .
C49 C50 1.537(10) .
C49 C51 1.562(10) .
C49 H49 0.9800 .
C50 H50A 0.9600 .
C50 H50B 0.9600 .
C50 H50C 0.9600 .
C51 H51A 0.9600 .
C51 H51B 0.9600 .
C51 H51C 0.9600 .
C52 C54 1.515(11) .
C52 C53 1.560(11) .
C52 H52 0.9800 .
C53 H53A 0.9600 .
C53 H53B 0.9600 .
C53 H53C 0.9600 .
C54 H54A 0.9600 .
C54 H54B 0.9600 .
C54 H54C 0.9600 .
C55 C60 1.356(8) .
C55 C56 1.386(8) .
C56 C57 1.386(8) .
C57 C58 1.401(9) .
C57 H57 0.9300 .
C58 C59 1.376(9) .
C58 C61 1.535(10) .
C59 C60 1.379(8) .
C59 H59 0.9300 .
C60 H60 0.9300 .
C61 C63 1.511(14) .
C61 C64 1.512(11) .
C61 C62 1.566(14) .
C62 H62A 0.9600 .
C62 H62B 0.9600 .
C62 H62C 0.9600 .
C63 H63A 0.9600 .
C63 H63B 0.9600 .
C63 H63C 0.9600 .
C64 H64A 0.9600 .
C64 H64B 0.9600 .
C64 H64C 0.9600 .
C65 C66 1.370(9) .
C65 C68 1.524(9) .
C66 C67 1.410(9) .
C66 H66 0.9300 .
C67 C69 1.499(9) .
C68 H68A 0.9600 .
C68 H68B 0.9600 .
C68 H68C 0.9600 .
C69 H69A 0.9600 .
C69 H69B 0.9600 .
C69 H69C 0.9600 .
C70 C71 1.392(9) .
C70 C75 1.406(9) .
C71 C72 1.383(10) .
C71 C76 1.498(10) .
C72 C73 1.401(11) .
C72 H72 0.9300 .
C73 C74 1.371(11) .
C73 H73 0.9300 .
C74 C75 1.400(9) .
C74 H74 0.9300 .
C75 C79 1.521(9) .
C76 C77 1.516(10) .
C76 C78 1.550(9) .
C76 H76 0.9800 .
C77 H77A 0.9600 .
C77 H77B 0.9600 .
C77 H77C 0.9600 .
C78 H78A 0.9600 .
C78 H78B 0.9600 .
C78 H78C 0.9600 .
C79 C80 1.514(10) .
C79 C81 1.521(11) .
C79 H79 0.9800 .
C80 H80A 0.9600 .
C80 H80B 0.9600 .
C80 H80C 0.9600 .
C81 H81A 0.9600 .
C81 H81B 0.9600 .
C81 H81C 0.9600 .
C82 C87 1.351(8) .
C82 C83 1.401(8) .
C83 C84 1.389(8) .
C84 C85 1.402(8) .
C84 H84 0.9300 .
C85 C86 1.396(8) .
C85 C88 1.542(8) .
C86 C87 1.398(8) .
C86 H86 0.9300 .
C87 H87 0.9300 .
C88 C89B 1.43(2) .
C88 C91A 1.454(14) .
C88 C91B 1.53(2) .
C88 C90A 1.542(13) .
C88 C89A 1.572(14) .
C88 C90B 1.62(2) .
C89A H89A 0.9652 .
C89A H89B 0.9613 .
C89A H89C 0.9609 .
C90A H90A 0.9615 .
C90A H90B 0.9619 .
C90A H90C 0.9654 .
C91A H91A 0.9650 .
C91A H91B 0.9614 .
C91A H91C 0.9613 .
C89B H89D 0.9611 .
C89B H89E 0.9614 .
C89B H89F 0.9654 .
C90B H90D 0.9614 .
C90B H90E 0.9615 .
C90B H90F 0.9654 .
C91B H91D 0.9612 .
C91B H91E 0.9650 .
C91B H91F 0.9615 .
C92 C93 1.378(8) .
C92 C95 1.494(8) .
C93 C94 1.426(8) .
C93 H93 0.9300 .
C94 C96 1.512(8) .
C95 H95A 0.9600 .
C95 H95B 0.9600 .
C95 H95C 0.9600 .
C96 H96A 0.9600 .
C96 H96B 0.9600 .
C96 H96C 0.9600 .
C97 C98 1.406(8) .
C97 C102 1.408(9) .
C98 C99 1.403(9) .
C98 C103 1.513(9) .
C99 C100 1.356(10) .
C99 H99 0.9300 .
C100 C101 1.360(10) .
C100 H100 0.9300 .
C101 C102 1.377(9) .
C101 H101 0.9300 .
C102 C106 1.520(9) .
C103 C105 1.505(9) .
C103 C104 1.528(9) .
C103 H103 0.9800 .
C104 H10D 0.9600 .
C104 H10E 0.9600 .
C104 H10F 0.9600 .
C105 H10G 0.9600 .
C105 H10H 0.9600 .
C105 H10I 0.9600 .
C106 C107 1.536(10) .
C106 C108 1.548(10) .
C106 H106 0.9800 .
C107 H10J 0.9600 .
C107 H10K 0.9600 .
C107 H10L 0.9600 .
C108 H10M 0.9600 .
C108 H10N 0.9600 .
C108 H10O 0.9600 .
C109 C114 1.273(16) .
C109 C110 1.347(17) .
C109 H109 0.9300 .
C110 C111 1.443(16) .
C110 H110 0.9300 .
C111 C112 1.343(13) .
C111 H111 0.9300 .
C112 C113 1.348(13) .
C112 H112 0.9300 .
C113 C114 1.385(15) .
C113 H113 0.9300 .
C114 H114 0.9300 .
C115 C116 1.3900 .
C115 C120 1.3900 .
C115 H115 0.9300 .
C116 C117 1.3900 .
C116 H116 0.9300 .
C117 C118 1.3900 .
C117 H117 0.9300 .
C118 C119 1.3900 .
C118 H118 0.9300 .
C119 C120 1.3900 .
C119 H119 0.9300 .
C120 H120 0.9300 .
C121 C122 1.3900 .
C121 C126 1.3900 .
C121 H121 0.9300 .
C122 C123 1.3900 .
C122 H122 0.9300 .
C123 C124 1.3900 .
C123 H123 0.9300 .
C124 C125 1.3900 .
C124 H124 0.9300 .
C125 C126 1.3900 .
C125 H125 0.9300 .
C126 H126 0.9300 .
C127 C128 1.369(19) .
C127 C132 1.371(17) .
C127 H127 0.9300 .
C128 C129 1.301(18) .
C128 H128 0.9300 .
C129 C130 1.404(16) .
C129 H129 0.9300 .
C130 C131 1.388(15) .
C130 H130 0.9300 .
C131 C132 1.315(14) .
C131 H131 0.9300 .
C132 H132 0.9300 .
C133 C134 1.3900 .
C133 C138 1.3900 .
C133 H133 0.9300 .
C134 C135 1.3900 .
C134 H134 0.9300 .
C135 C136 1.3900 .
C135 H135 0.9300 .
C136 C137 1.3900 .
C136 H136 0.9300 .
C137 C138 1.3900 .
C137 H137 0.9300 .
C138 H138 0.9300 .
C139 C140 1.339(12) .
C139 C144 1.360(14) .
C139 H139 0.9300 .
C140 C141 1.363(14) .
C140 H140 0.9300 .
C141 C142 1.452(16) .
C141 H141 0.9300 .
C142 C143 1.391(16) .
C142 H142 0.9300 .
C143 C144 1.338(15) .
C143 H143 0.9300 .
C144 H144 0.9300 .
C145 C146 1.3900 .
C145 C150 1.3900 .
C145 H145 0.9300 .
C146 C147 1.3900 .
C146 H146 0.9300 .
C147 C148 1.3900 .
C147 H147 0.9300 .
C148 C149 1.3900 .
C148 H148 0.9300 .
C149 C150 1.3900 .
C149 H149 0.9300 .
C150 H150 0.9300 .
C151 C152 1.364(14) .
C151 C156 1.371(14) .
C151 H151 0.9300 .
C152 C153 1.380(14) .
C152 H152 0.9300 .
C153 C154 1.323(14) .
C153 H153 0.9300 .
C154 C155 1.369(15) .
C154 H154 0.9300 .
C155 C156 1.386(15) .
C155 H155 0.9300 .
C156 H156 0.9300 .
C157 C158 1.3900 .
C157 C162 1.3900 .
C157 H157 0.9300 .
C158 C159 1.3900 .
C158 H158 0.9300 .
C159 C160 1.3900 .
C159 H159 0.9300 .
C160 C161 1.3900 .
C160 H160 0.9300 .
C161 C162 1.3900 .
C161 H161 0.9300 .
C162 H162 0.9300 .
C163 C168 1.385(18) .
C163 C164 1.388(19) .
C163 H163 0.9300 .
C164 C165 1.372(17) .
C164 H164 0.9300 .
C165 C166 1.355(16) .
C165 H165 0.9300 .
C166 C167 1.320(14) .
C166 H166 0.9300 .
C167 C168 1.346(15) .
C167 H167 0.9300 .
C168 H168 0.9300 .
C169 C174 1.336(16) .
C169 C170 1.338(14) .
C169 H169 0.9300 .
C170 C171 1.369(13) .
C170 H170 0.9300 .
C171 C172 1.376(13) .
C171 H171 0.9300 .
C172 C173 1.373(15) .
C172 H172 0.9300 .
C173 C174 1.345(16) .
C173 H173 0.9300 .
C174 H174 0.9300 .
C175 C176 1.3900 .
C175 C180 1.3900 .
C175 H175 0.9300 .
C176 C177 1.3900 .
C176 H176 0.9300 .
C177 C178 1.3900 .
C177 H177 0.9300 .
C178 C179 1.3900 .
C178 H178 0.9300 .
C179 C180 1.3900 .
C179 H179 0.9300 .
C180 H180 0.9300 .
C181 C183 1.360(13) 2_556
C181 C182 1.426(16) .
C181 H181 0.9300 .
C182 C183 1.328(16) .
C182 H182 0.9300 .
C183 C181 1.360(13) 2_556
C183 H183 0.9300 .
